data_4122960
loop_
_publ_author_name
'Grubel, Katarzyna'
'Brennessel, William W.'
'Mercado, Brandon Q.'
'Holland, Patrick L.'

_publ_section_title
;
 Alkali Metal Control over N-N Cleavage in Iron Complexes.
;
_journal_name_full 'Journal of the American Chemical Society'
_journal_page_first 141120101403003
_journal_paper_doi 10.1021/ja507442b
_journal_year 2014
_chemical_formula_moiety 'C88 H108 Cl2 Fe4 N10 Rb2, C6 H14'
_chemical_formula_sum 'C94 H122 Cl2 Fe4 N10 Rb2'
_chemical_formula_weight 1857.26
_chemical_name_common holkg19
_chemical_name_systematic
; 
 ? 
;
_space_group_IT_number 2
_symmetry_cell_setting triclinic
_symmetry_space_group_name_Hall '-P 1'
_symmetry_space_group_name_H-M 'P -1'
_atom_sites_solution_hydrogens geom
_atom_sites_solution_primary direct
_atom_sites_solution_secondary difmap
_audit_creation_method SHELXL-97
_cell_angle_alpha 97.857(2)
_cell_angle_beta 104.953(2)
_cell_angle_gamma 109.636(2)
_cell_formula_units_Z 2
_cell_length_a 14.8536(16)
_cell_length_b 18.951(2)
_cell_length_c 19.309(2)
_cell_measurement_reflns_used 3972
_cell_measurement_temperature 100.0(5)
_cell_measurement_theta_max 29.48
_cell_measurement_theta_min 2.35
_cell_volume 4794.5(9)
_computing_cell_refinement 'SAINT (Bruker, 2009)'
_computing_data_collection 'APEX2 (Bruker, 2012)'
_computing_data_reduction 'SAINT (Bruker, 2009)'
_computing_molecular_graphics 'SHELXTL (Sheldrick, 2008)'
_computing_publication_material 'SHELXTL (Sheldrick, 2008)'
_computing_structure_refinement 'SHELXL-97 (Sheldrick, 2008)'
_computing_structure_solution 'SIR97 (Altomare et al., 1999)'
_diffrn_ambient_temperature 100.0(5)
_diffrn_measured_fraction_theta_full 0.998
_diffrn_measured_fraction_theta_max 0.998
_diffrn_measurement_device_type 'Bruker SMART APEX II CCD Platform'
_diffrn_measurement_method 'area detector, \w scans per \f'
_diffrn_radiation_monochromator graphite
_diffrn_radiation_source 'fine-focus sealed tube'
_diffrn_radiation_type MoK\a
_diffrn_radiation_wavelength 0.71073
_diffrn_reflns_av_R_equivalents 0.0751
_diffrn_reflns_av_sigmaI/netI 0.0814
_diffrn_reflns_limit_h_max 21
_diffrn_reflns_limit_h_min -21
_diffrn_reflns_limit_k_max 27
_diffrn_reflns_limit_k_min -27
_diffrn_reflns_limit_l_max 27
_diffrn_reflns_limit_l_min -27
_diffrn_reflns_number 110243
_diffrn_reflns_theta_full 30.51
_diffrn_reflns_theta_max 30.51
_diffrn_reflns_theta_min 1.54
_diffrn_standards_number 0
_exptl_absorpt_coefficient_mu 1.705
_exptl_absorpt_correction_T_max 0.8216
_exptl_absorpt_correction_T_min 0.5635
_exptl_absorpt_correction_type multi-scan
_exptl_absorpt_process_details 'SADABS (Sheldrick, 2008)'
_exptl_crystal_colour 'dark orange'
_exptl_crystal_density_diffrn 1.286
_exptl_crystal_density_method 'not measured'
_exptl_crystal_description block
_exptl_crystal_F_000 1936
_exptl_crystal_size_max 0.38
_exptl_crystal_size_mid 0.18
_exptl_crystal_size_min 0.12
_refine_diff_density_max 1.258
_refine_diff_density_min -0.720
_refine_diff_density_rms 0.095
_refine_ls_extinction_method none
_refine_ls_goodness_of_fit_ref 0.973
_refine_ls_hydrogen_treatment constr
_refine_ls_matrix_type full
_refine_ls_number_parameters 1093
_refine_ls_number_reflns 29201
_refine_ls_number_restraints 64
_refine_ls_restrained_S_all 0.974
_refine_ls_R_factor_all 0.0941
_refine_ls_R_factor_gt 0.0516
_refine_ls_shift/su_max 0.002
_refine_ls_shift/su_mean 0.000
_refine_ls_structure_factor_coef Fsqd
_refine_ls_weighting_details 'calc w=1/[\s^2^(Fo^2^)+(0.0593P)^2^+0.0000P] where P=(Fo^2^+2Fc^2^)/3'
_refine_ls_weighting_scheme calc
_refine_ls_wR_factor_gt 0.1094
_refine_ls_wR_factor_ref 0.1216
_reflns_number_gt 18548
_reflns_number_total 29201
_reflns_threshold_expression >2sigma(I)
_cod_data_source_file ja507442b_si_002.cif
_cod_data_source_block 1-Rb
_cod_original_cell_volume 4794.6(9)
_cod_database_code 4122960

loop_
_symmetry_equiv_pos_as_xyz
'x, y, z'
'-x, -y, -z'

loop_
_atom_site_label
_atom_site_type_symbol
_atom_site_fract_x
_atom_site_fract_y
_atom_site_fract_z
_atom_site_U_iso_or_equiv
_atom_site_adp_type
_atom_site_occupancy
_atom_site_symmetry_multiplicity
_atom_site_calc_flag
_atom_site_refinement_flags
_atom_site_disorder_assembly
_atom_site_disorder_group
Fe1 Fe 0.84508(3) 0.83095(2) 0.23322(2) 0.01699(8) Uani 1 1 d . . .
Fe2 Fe 0.70779(3) 0.78407(2) 0.11361(2) 0.01774(8) Uani 1 1 d . . .
Fe3 Fe 0.84496(3) 0.66105(2) 0.14080(2) 0.02410(9) Uani 1 1 d . A .
N1 N 0.74774(16) 0.86454(12) 0.19280(12) 0.0179(4) Uani 1 1 d . . .
N2 N 0.80727(17) 0.74359(12) 0.15392(12) 0.0203(5) Uani 1 1 d . . .
N11 N 0.99695(16) 0.91050(13) 0.27860(12) 0.0190(5) Uani 1 1 d . . .
N21 N 0.85713(16) 0.82568(12) 0.34156(12) 0.0179(4) Uani 1 1 d . . .
C11 C 1.1752(2) 0.95534(18) 0.35713(16) 0.0276(6) Uani 1 1 d . . .
H11A H 1.1826 1.0003 0.3360 0.041 Uiso 1 1 calc R . .
H11B H 1.2102 0.9257 0.3379 0.041 Uiso 1 1 calc R . .
H11C H 1.2048 0.9728 0.4111 0.041 Uiso 1 1 calc R . .
C21 C 1.06342(19) 0.90434(15) 0.33597(14) 0.0197(5) Uani 1 1 d . . .
C31 C 1.0373(2) 0.85446(16) 0.38261(15) 0.0226(6) Uani 1 1 d . . .
C41 C 0.9404(2) 0.82608(15) 0.38983(15) 0.0209(6) Uani 1 1 d . . .
C51 C 0.9328(2) 0.79776(18) 0.45858(16) 0.0281(6) Uani 1 1 d . . .
H51A H 0.8683 0.7940 0.4652 0.042 Uiso 1 1 calc R . .
H51B H 0.9886 0.8342 0.5018 0.042 Uiso 1 1 calc R . .
H51C H 0.9367 0.7468 0.4533 0.042 Uiso 1 1 calc R . .
C61 C 1.1226(2) 0.84388(18) 0.43680(17) 0.0289(7) Uani 1 1 d . . .
H61A H 1.1759 0.8463 0.4150 0.043 Uiso 1 1 calc R . .
H61B H 1.0969 0.7935 0.4482 0.043 Uiso 1 1 calc R . .
H61C H 1.1501 0.8850 0.4823 0.043 Uiso 1 1 calc R . .
C12 C 1.03660(19) 0.97129(15) 0.24432(14) 0.0199(5) Uani 1 1 d . . .
C22 C 1.0407(2) 1.04515(16) 0.26922(15) 0.0215(6) Uani 1 1 d . . .
C32 C 1.0811(2) 1.10364(17) 0.23626(16) 0.0256(6) Uani 1 1 d . . .
H32A H 1.0818 1.1536 0.2521 0.031 Uiso 1 1 calc R . .
C42 C 1.1204(2) 1.08947(17) 0.18052(16) 0.0267(6) Uani 1 1 d . . .
H42A H 1.1484 1.1296 0.1584 0.032 Uiso 1 1 calc R . .
C52 C 1.1186(2) 1.01653(17) 0.15744(16) 0.0267(6) Uani 1 1 d . . .
H52A H 1.1465 1.0073 0.1197 0.032 Uiso 1 1 calc R . .
C62 C 1.0770(2) 0.95651(16) 0.18809(15) 0.0218(6) Uani 1 1 d . . .
C72 C 1.0065(2) 1.06245(17) 0.33425(16) 0.0280(6) Uani 1 1 d . . .
H72A H 0.9423 1.0208 0.3286 0.042 Uiso 1 1 calc R . .
H72B H 0.9972 1.1114 0.3365 0.042 Uiso 1 1 calc R . .
H72C H 1.0577 1.0664 0.3800 0.042 Uiso 1 1 calc R . .
C82 C 1.0803(2) 0.87811(17) 0.16551(16) 0.0267(6) Uani 1 1 d . . .
H82A H 1.0954 0.8735 0.1190 0.040 Uiso 1 1 calc R . .
H82B H 1.0147 0.8376 0.1588 0.040 Uiso 1 1 calc R . .
H82C H 1.1330 0.8723 0.2041 0.040 Uiso 1 1 calc R . .
C13 C 0.7719(2) 0.81797(15) 0.36553(14) 0.0187(5) Uani 1 1 d . . .
C23 C 0.6866(2) 0.74793(16) 0.33937(15) 0.0242(6) Uani 1 1 d . . .
C33 C 0.6029(2) 0.74244(17) 0.36054(17) 0.0287(7) Uani 1 1 d . . .
H33A H 0.5443 0.6958 0.3413 0.034 Uiso 1 1 calc R . .
C43 C 0.6024(2) 0.80300(19) 0.40891(17) 0.0318(7) Uani 1 1 d . . .
H43A H 0.5442 0.7981 0.4229 0.038 Uiso 1 1 calc R . .
C53 C 0.6880(2) 0.87118(18) 0.43678(16) 0.0278(6) Uani 1 1 d . . .
H53A H 0.6883 0.9126 0.4708 0.033 Uiso 1 1 calc R . .
C63 C 0.7738(2) 0.88009(16) 0.41578(15) 0.0212(6) Uani 1 1 d . . .
C73 C 0.6916(2) 0.68024(16) 0.29355(17) 0.0296(7) Uani 1 1 d . . .
H73A H 0.6277 0.6356 0.2807 0.044 Uiso 1 1 calc R . .
H73B H 0.7471 0.6679 0.3216 0.044 Uiso 1 1 calc R . .
H73C H 0.7034 0.6927 0.2482 0.044 Uiso 1 1 calc R . .
C83 C 0.8665(2) 0.95273(16) 0.44998(16) 0.0253(6) Uani 1 1 d . . .
H83A H 0.8490 0.9930 0.4738 0.038 Uiso 1 1 calc R . .
H83B H 0.8943 0.9699 0.4116 0.038 Uiso 1 1 calc R . .
H83C H 0.9170 0.9430 0.4870 0.038 Uiso 1 1 calc R . .
N111 N 0.55459(16) 0.70948(13) 0.06478(13) 0.0211(5) Uani 1 1 d . . .
N121 N 0.68535(16) 0.82074(12) 0.01527(12) 0.0190(5) Uani 1 1 d . . .
C111 C 0.4054(2) 0.61269(17) -0.03565(17) 0.0299(7) Uani 1 1 d . . .
H11D H 0.3757 0.6101 0.0042 0.045 Uiso 1 1 calc R . .
H11E H 0.4107 0.5633 -0.0517 0.045 Uiso 1 1 calc R . .
H11F H 0.3623 0.6230 -0.0774 0.045 Uiso 1 1 calc R . .
C121 C 0.5099(2) 0.67707(16) -0.00782(16) 0.0234(6) Uani 1 1 d . . .
C131 C 0.5518(2) 0.70105(16) -0.06244(15) 0.0242(6) Uani 1 1 d . . .
C141 C 0.6277(2) 0.77400(16) -0.05147(15) 0.0222(6) Uani 1 1 d . . .
C151 C 0.6409(2) 0.80114(17) -0.12003(16) 0.0287(7) Uani 1 1 d . . .
H15A H 0.6883 0.8553 -0.1055 0.043 Uiso 1 1 calc R . .
H15B H 0.5754 0.7965 -0.1525 0.043 Uiso 1 1 calc R . .
H15C H 0.6675 0.7692 -0.1463 0.043 Uiso 1 1 calc R . .
C161 C 0.4993(2) 0.65148(17) -0.14061(16) 0.0316(7) Uani 1 1 d . . .
H16A H 0.5476 0.6601 -0.1680 0.047 Uiso 1 1 calc R . .
H16B H 0.4433 0.6653 -0.1649 0.047 Uiso 1 1 calc R . .
H16C H 0.4730 0.5969 -0.1396 0.047 Uiso 1 1 calc R . .
C112 C 0.4943(2) 0.68728(16) 0.11143(16) 0.0243(6) Uani 1 1 d . . .
C122 C 0.4379(2) 0.72944(17) 0.12653(16) 0.0265(6) Uani 1 1 d . . .
C132 C 0.3777(2) 0.70720(18) 0.17083(17) 0.0319(7) Uani 1 1 d . . .
H13A H 0.3394 0.7360 0.1816 0.038 Uiso 1 1 calc R . .
C142 C 0.3737(2) 0.64358(19) 0.19899(18) 0.0361(8) Uani 1 1 d . . .
H14A H 0.3334 0.6290 0.2297 0.043 Uiso 1 1 calc R . .
C152 C 0.4282(2) 0.60116(18) 0.18253(17) 0.0342(7) Uani 1 1 d . . .
H15D H 0.4242 0.5570 0.2017 0.041 Uiso 1 1 calc R . .
C162 C 0.4888(2) 0.62162(16) 0.13859(16) 0.0276(6) Uani 1 1 d . . .
C172 C 0.4365(2) 0.79610(18) 0.09132(19) 0.0346(7) Uani 1 1 d . . .
H17A H 0.5061 0.8313 0.0997 0.052 Uiso 1 1 calc R . .
H17B H 0.4020 0.8240 0.1135 0.052 Uiso 1 1 calc R . .
H17C H 0.4007 0.7760 0.0381 0.052 Uiso 1 1 calc R . .
C182 C 0.5421(2) 0.57223(17) 0.11651(18) 0.0331(7) Uani 1 1 d . . .
H18A H 0.5406 0.5347 0.1469 0.050 Uiso 1 1 calc R . .
H18B H 0.6125 0.6050 0.1239 0.050 Uiso 1 1 calc R . .
H18C H 0.5082 0.5447 0.0643 0.050 Uiso 1 1 calc R . .
C113 C 0.7352(2) 0.90028(15) 0.01864(14) 0.0200(5) Uani 1 1 d . . .
C123 C 0.8399(2) 0.92954(16) 0.03100(15) 0.0240(6) Uani 1 1 d . . .
C133 C 0.8896(2) 1.00775(18) 0.03766(15) 0.0285(6) Uani 1 1 d . . .
H13B H 0.9607 1.0286 0.0474 0.034 Uiso 1 1 calc R . .
C143 C 0.8372(3) 1.05611(18) 0.03026(17) 0.0337(7) Uani 1 1 d . . .
H14B H 0.8725 1.1098 0.0361 0.040 Uiso 1 1 calc R . .
C153 C 0.7332(2) 1.02602(17) 0.01439(16) 0.0300(7) Uani 1 1 d . . .
H15E H 0.6974 1.0591 0.0080 0.036 Uiso 1 1 calc R . .
C163 C 0.6804(2) 0.94786(16) 0.00765(15) 0.0239(6) Uani 1 1 d . . .
C173 C 0.8918(2) 0.87451(17) 0.03024(16) 0.0267(6) Uani 1 1 d . . .
H17D H 0.9638 0.9031 0.0385 0.040 Uiso 1 1 calc R . .
H17E H 0.8614 0.8368 -0.0178 0.040 Uiso 1 1 calc R . .
H17F H 0.8844 0.8475 0.0695 0.040 Uiso 1 1 calc R . .
C183 C 0.5671(2) 0.91557(18) -0.01555(17) 0.0295(7) Uani 1 1 d . . .
H18D H 0.5452 0.9509 0.0112 0.044 Uiso 1 1 calc R . .
H18E H 0.5430 0.8651 -0.0042 0.044 Uiso 1 1 calc R . .
H18F H 0.5393 0.9097 -0.0688 0.044 Uiso 1 1 calc R . .
N211 N 0.86941(18) 0.61117(13) 0.05242(14) 0.0262(5) Uani 1 1 d D . .
N221 N 0.8747(2) 0.58102(14) 0.19245(14) 0.0317(6) Uani 1 1 d . . .
C211 C 0.8684(2) 0.50719(18) -0.04057(18) 0.0331(7) Uani 1 1 d . . .
H21A H 0.8973 0.5505 -0.0613 0.050 Uiso 1 1 calc R A .
H21B H 0.7999 0.4743 -0.0736 0.050 Uiso 1 1 calc R . .
H21C H 0.9107 0.4769 -0.0355 0.050 Uiso 1 1 calc R . .
C221 C 0.8642(2) 0.53830(17) 0.03536(17) 0.0289(7) Uani 1 1 d . A .
C231 C 0.8585(2) 0.48969(17) 0.08389(18) 0.0311(7) Uani 1 1 d . . .
C241 C 0.8761(2) 0.51400(18) 0.15971(19) 0.0352(8) Uani 1 1 d . A .
C251 C 0.9022(3) 0.4608(2) 0.2068(2) 0.0516(10) Uani 1 1 d . . .
H25A H 0.9404 0.4907 0.2580 0.077 Uiso 1 1 calc R A .
H25B H 0.9431 0.4375 0.1873 0.077 Uiso 1 1 calc R . .
H25C H 0.8397 0.4199 0.2055 0.077 Uiso 1 1 calc R . .
C261 C 0.8427(3) 0.40584(18) 0.0538(2) 0.0403(8) Uani 1 1 d . A .
H26A H 0.7995 0.3880 0.0019 0.061 Uiso 1 1 calc R . .
H26B H 0.8101 0.3732 0.0827 0.061 Uiso 1 1 calc R . .
H26C H 0.9082 0.4027 0.0576 0.061 Uiso 1 1 calc R . .
C212 C 0.8955(3) 0.6578(3) 0.0044(3) 0.0282(9) Uani 0.834(4) 1 d PD A 1
C222 C 0.9974(3) 0.70110(19) 0.0165(2) 0.0263(8) Uani 0.834(4) 1 d PD A 1
C232 C 1.0225(3) 0.7440(2) -0.0325(2) 0.0376(10) Uani 0.834(4) 1 d PD A 1
H232 H 1.0915 0.7737 -0.0250 0.045 Uiso 0.834(4) 1 calc PR A 1
C242 C 0.9482(4) 0.7445(5) -0.0929(4) 0.0386(10) Uani 0.834(4) 1 d PD A 1
H242 H 0.9662 0.7743 -0.1267 0.046 Uiso 0.834(4) 1 calc PR A 1
C252 C 0.8485(4) 0.7017(3) -0.1036(2) 0.0407(11) Uani 0.834(4) 1 d PD A 1
H252 H 0.7977 0.7024 -0.1448 0.049 Uiso 0.834(4) 1 calc PR A 1
C262 C 0.8204(3) 0.6574(2) -0.0555(2) 0.0312(9) Uani 0.834(4) 1 d PD A 1
C272 C 1.0781(3) 0.6995(2) 0.0814(2) 0.0335(9) Uani 0.834(4) 1 d PD A 1
H27A H 1.1448 0.7315 0.0804 0.050 Uiso 0.834(4) 1 calc PR A 1
H27B H 1.0729 0.6462 0.0787 0.050 Uiso 0.834(4) 1 calc PR A 1
H27C H 1.0690 0.7199 0.1275 0.050 Uiso 0.834(4) 1 calc PR A 1
C282 C 0.7116(4) 0.6085(3) -0.0687(3) 0.0460(13) Uani 0.834(4) 1 d PD A 1
H28A H 0.7047 0.5557 -0.0664 0.069 Uiso 0.834(4) 1 calc PR A 1
H28B H 0.6704 0.6078 -0.1176 0.069 Uiso 0.834(4) 1 calc PR A 1
H28C H 0.6887 0.6300 -0.0307 0.069 Uiso 0.834(4) 1 calc PR A 1
C12' C 0.8661(15) 0.650(2) -0.0067(15) 0.0282(9) Uani 0.166(4) 1 d PD A 5
C22' C 0.9521(12) 0.7039(9) -0.0197(9) 0.0263(8) Uani 0.166(4) 1 d PD A 5
C32' C 0.9420(18) 0.734(3) -0.0806(19) 0.0386(10) Uani 0.166(4) 1 d PD A 5
H32' H 1.0018 0.7694 -0.0855 0.046 Uiso 0.166(4) 1 calc PR A 5
C42' C 0.8512(14) 0.7184(12) -0.1352(11) 0.0407(11) Uani 0.166(4) 1 d PD A 5
H42' H 0.8480 0.7382 -0.1781 0.049 Uiso 0.166(4) 1 calc PR A 5
C52' C 0.7659(14) 0.6716(9) -0.1230(9) 0.040(5) Uani 0.166(4) 1 d PD A 5
H52' H 0.7010 0.6610 -0.1566 0.047 Uiso 0.166(4) 1 calc PR A 5
C62' C 0.7740(15) 0.6400(14) -0.0621(11) 0.0312(9) Uani 0.166(4) 1 d PD A 5
C72' C 1.0520(13) 0.7169(13) 0.0357(12) 0.0335(9) Uani 0.166(4) 1 d PD A 5
H72D H 1.1064 0.7573 0.0267 0.050 Uiso 0.166(4) 1 calc PR A 5
H72E H 1.0637 0.6688 0.0305 0.050 Uiso 0.166(4) 1 calc PR A 5
H72F H 1.0510 0.7331 0.0858 0.050 Uiso 0.166(4) 1 calc PR A 5
C82' C 0.6777(18) 0.5883(17) -0.0529(17) 0.0460(13) Uani 0.166(4) 1 d PD A 5
H82D H 0.6195 0.5917 -0.0881 0.069 Uiso 0.166(4) 1 calc PR A 5
H82E H 0.6782 0.6047 -0.0024 0.069 Uiso 0.166(4) 1 calc PR A 5
H82F H 0.6728 0.5347 -0.0622 0.069 Uiso 0.166(4) 1 calc PR A 5
C213 C 0.8957(3) 0.59353(17) 0.27155(17) 0.0321(7) Uani 1 1 d . A .
C223 C 0.8208(2) 0.55643(17) 0.29974(18) 0.0327(7) Uani 1 1 d . . .
C233 C 0.8469(3) 0.56126(18) 0.37506(19) 0.0374(8) Uani 1 1 d . A .
H23B H 0.7962 0.5364 0.3952 0.045 Uiso 1 1 calc R . .
C243 C 0.9448(3) 0.60137(19) 0.42109(19) 0.0405(8) Uani 1 1 d . . .
H24B H 0.9625 0.6018 0.4721 0.049 Uiso 1 1 calc R A .
C253 C 1.0166(3) 0.6406(2) 0.39276(19) 0.0423(9) Uani 1 1 d . A .
H25E H 1.0836 0.6694 0.4253 0.051 Uiso 1 1 calc R . .
C263 C 0.9954(3) 0.64008(18) 0.31799(18) 0.0346(7) Uani 1 1 d . . .
C273 C 0.7160(3) 0.50936(18) 0.24838(19) 0.0397(8) Uani 1 1 d . A .
H27D H 0.6958 0.5385 0.2134 0.060 Uiso 1 1 calc R . .
H27E H 0.6693 0.4977 0.2769 0.060 Uiso 1 1 calc R . .
H27F H 0.7141 0.4610 0.2212 0.060 Uiso 1 1 calc R . .
C283 C 1.0735(3) 0.6828(2) 0.2867(2) 0.0473(9) Uani 1 1 d . A .
H28D H 1.0519 0.7193 0.2624 0.071 Uiso 1 1 calc R . .
H28E H 1.0817 0.6459 0.2504 0.071 Uiso 1 1 calc R . .
H28F H 1.1380 0.7111 0.3266 0.071 Uiso 1 1 calc R . .
Rb1 Rb 0.81202(2) 1.020954(15) 0.186154(14) 0.02170(6) Uani 1 1 d . . .
Rb2 Rb 0.60364(2) 0.878964(16) 0.262479(15) 0.02361(6) Uani 1 1 d . . .
Fe4 Fe 0.63453(3) 1.09386(2) 0.27301(2) 0.02300(9) Uani 1 1 d . . .
Cl1 Cl 0.75779(5) 1.05766(4) 0.33932(4) 0.02584(15) Uani 1 1 d . . .
Cl2 Cl 0.58588(5) 1.00882(4) 0.16040(4) 0.02661(15) Uani 1 1 d . . .
N311 N 0.67823(18) 1.20687(13) 0.28566(13) 0.0235(5) Uani 1 1 d . . .
N321 N 0.51906(18) 1.09134(14) 0.30774(14) 0.0267(5) Uani 1 1 d . . .
C311 C 0.6886(3) 1.33886(18) 0.31820(19) 0.0381(8) Uani 1 1 d . . .
H31A H 0.7552 1.3496 0.3125 0.057 Uiso 1 1 calc R . .
H31B H 0.6967 1.3659 0.3678 0.057 Uiso 1 1 calc R . .
H31C H 0.6488 1.3568 0.2812 0.057 Uiso 1 1 calc R . .
C321 C 0.6346(2) 1.25291(17) 0.30746(16) 0.0282(6) Uani 1 1 d . . .
C331 C 0.5423(3) 1.22544(19) 0.32183(18) 0.0341(7) Uani 1 1 d . . .
C341 C 0.4902(2) 1.14887(19) 0.32380(17) 0.0300(7) Uani 1 1 d . . .
C351 C 0.3966(3) 1.1305(2) 0.3481(2) 0.0414(8) Uani 1 1 d . . .
H35A H 0.3780 1.0791 0.3581 0.062 Uiso 1 1 calc R . .
H35B H 0.3404 1.1316 0.3088 0.062 Uiso 1 1 calc R . .
H35C H 0.4112 1.1692 0.3932 0.062 Uiso 1 1 calc R . .
C361 C 0.4938(3) 1.2835(2) 0.3370(2) 0.0519(10) Uani 1 1 d . . .
H36A H 0.5176 1.3263 0.3143 0.078 Uiso 1 1 calc R . .
H36B H 0.5128 1.3035 0.3905 0.078 Uiso 1 1 calc R . .
H36C H 0.4200 1.2575 0.3158 0.078 Uiso 1 1 calc R . .
C312 C 0.7748(2) 1.23705(16) 0.27488(16) 0.0244(6) Uani 1 1 d . . .
C322 C 0.7793(2) 1.23571(16) 0.20385(17) 0.0273(6) Uani 1 1 d . . .
C332 C 0.8738(3) 1.25688(19) 0.1942(2) 0.0380(8) Uani 1 1 d . . .
H33B H 0.8786 1.2565 0.1460 0.046 Uiso 1 1 calc R . .
C342 C 0.9601(3) 1.2784(2) 0.2537(2) 0.0453(9) Uani 1 1 d . . .
H34A H 1.0241 1.2923 0.2464 0.054 Uiso 1 1 calc R . .
C352 C 0.9543(2) 1.2798(2) 0.3234(2) 0.0425(9) Uani 1 1 d . . .
H35D H 1.0145 1.2952 0.3640 0.051 Uiso 1 1 calc R . .
C362 C 0.8624(2) 1.25921(17) 0.33574(17) 0.0305(7) Uani 1 1 d . . .
C372 C 0.6846(2) 1.2138(2) 0.13885(17) 0.0353(7) Uani 1 1 d . . .
H37A H 0.7030 1.2223 0.0946 0.053 Uiso 1 1 calc R . .
H37B H 0.6474 1.2458 0.1492 0.053 Uiso 1 1 calc R . .
H37C H 0.6420 1.1592 0.1306 0.053 Uiso 1 1 calc R . .
C382 C 0.8569(3) 1.2621(2) 0.41236(17) 0.0408(8) Uani 1 1 d . . .
H38A H 0.8035 1.2145 0.4123 0.061 Uiso 1 1 calc R . .
H38B H 0.8416 1.3067 0.4290 0.061 Uiso 1 1 calc R . .
H38C H 0.9219 1.2670 0.4459 0.061 Uiso 1 1 calc R . .
C313 C 0.4662(2) 1.01475(18) 0.31256(17) 0.0278(6) Uani 1 1 d . . .
C323 C 0.5003(2) 0.99115(19) 0.37709(17) 0.0310(7) Uani 1 1 d . . .
C333 C 0.4524(3) 0.9148(2) 0.3779(2) 0.0392(8) Uani 1 1 d . . .
H33C H 0.4730 0.8986 0.4216 0.047 Uiso 1 1 calc R . .
C343 C 0.3765(3) 0.8622(2) 0.3178(2) 0.0394(8) Uani 1 1 d . . .
H34B H 0.3461 0.8100 0.3195 0.047 Uiso 1 1 calc R . .
C353 C 0.3444(2) 0.88551(19) 0.2546(2) 0.0362(8) Uani 1 1 d . . .
H35E H 0.2916 0.8487 0.2128 0.043 Uiso 1 1 calc R . .
C363 C 0.3877(2) 0.96195(19) 0.25058(18) 0.0305(7) Uani 1 1 d . . .
C373 C 0.5834(3) 1.0495(2) 0.44331(18) 0.0406(8) Uani 1 1 d . . .
H37D H 0.5650 1.0932 0.4567 0.061 Uiso 1 1 calc R . .
H37E H 0.6463 1.0678 0.4314 0.061 Uiso 1 1 calc R . .
H37F H 0.5931 1.0254 0.4849 0.061 Uiso 1 1 calc R . .
C383 C 0.3501(2) 0.9871(2) 0.18283(19) 0.0389(8) Uani 1 1 d . . .
H38D H 0.2985 0.9422 0.1443 0.058 Uiso 1 1 calc R . .
H38E H 0.4065 1.0112 0.1651 0.058 Uiso 1 1 calc R . .
H38F H 0.3207 1.0246 0.1945 0.058 Uiso 1 1 calc R . .
C14 C 0.4286(15) 0.4518(8) 0.3183(7) 0.086(4) Uani 0.667(4) 1 d PD B 1
H14C H 0.4765 0.4562 0.2910 0.128 Uiso 0.667(4) 1 calc PR B 1
H14D H 0.3633 0.4465 0.2849 0.128 Uiso 0.667(4) 1 calc PR B 1
H14E H 0.4198 0.4063 0.3388 0.128 Uiso 0.667(4) 1 calc PR B 1
C24 C 0.4691(6) 0.5239(4) 0.3810(4) 0.0681(18) Uani 0.667(4) 1 d PD B 1
H24C H 0.4589 0.5666 0.3601 0.082 Uiso 0.667(4) 1 calc PR B 1
H24D H 0.4291 0.5139 0.4151 0.082 Uiso 0.667(4) 1 calc PR B 1
C34 C 0.5795(6) 0.5496(5) 0.4248(4) 0.063(2) Uani 0.667(4) 1 d PD B 1
H34C H 0.6207 0.5653 0.3924 0.076 Uiso 0.667(4) 1 calc PR B 1
H34D H 0.5916 0.5057 0.4421 0.076 Uiso 0.667(4) 1 calc PR B 1
C44 C 0.6125(5) 0.6175(4) 0.4917(4) 0.0580(18) Uani 0.667(4) 1 d PD B 1
H44A H 0.5924 0.6588 0.4750 0.070 Uiso 0.667(4) 1 calc PR B 1
H44B H 0.5773 0.5998 0.5270 0.070 Uiso 0.667(4) 1 calc PR B 1
C54 C 0.7257(5) 0.6501(4) 0.5305(4) 0.0696(18) Uani 0.667(4) 1 d PD B 1
H54A H 0.7607 0.6665 0.4948 0.083 Uiso 0.667(4) 1 calc PR B 1
H54B H 0.7453 0.6090 0.5481 0.083 Uiso 0.667(4) 1 calc PR B 1
C64 C 0.7601(17) 0.7186(15) 0.5960(17) 0.088(5) Uani 0.667(4) 1 d PD B 1
H64A H 0.7299 0.7551 0.5810 0.132 Uiso 0.667(4) 1 calc PR B 1
H64B H 0.8340 0.7444 0.6126 0.132 Uiso 0.667(4) 1 calc PR B 1
H64C H 0.7386 0.7004 0.6365 0.132 Uiso 0.667(4) 1 calc PR B 1
C14' C 0.446(3) 0.468(2) 0.3118(15) 0.086(4) Uani 0.333(4) 1 d PD B 5
H14F H 0.4594 0.4696 0.2650 0.128 Uiso 0.333(4) 1 calc PR B 5
H14G H 0.4043 0.4973 0.3179 0.128 Uiso 0.333(4) 1 calc PR B 5
H14H H 0.4093 0.4137 0.3115 0.128 Uiso 0.333(4) 1 calc PR B 5
C24' C 0.5448(12) 0.5017(8) 0.3754(8) 0.0681(18) Uani 0.333(4) 1 d PD B 5
H24E H 0.5562 0.4596 0.3967 0.082 Uiso 0.333(4) 1 calc PR B 5
H24F H 0.6006 0.5243 0.3558 0.082 Uiso 0.333(4) 1 calc PR B 5
C34' C 0.5491(11) 0.5625(10) 0.4357(9) 0.063(2) Uani 0.333(4) 1 d PD B 5
H34E H 0.5084 0.5372 0.4653 0.076 Uiso 0.333(4) 1 calc PR B 5
H34F H 0.5180 0.5962 0.4132 0.076 Uiso 0.333(4) 1 calc PR B 5
C44' C 0.6562(10) 0.6128(8) 0.4873(8) 0.0580(18) Uani 0.333(4) 1 d PD B 5
H44C H 0.6874 0.5797 0.5110 0.070 Uiso 0.333(4) 1 calc PR B 5
H44D H 0.6976 0.6382 0.4582 0.070 Uiso 0.333(4) 1 calc PR B 5
C54' C 0.6558(11) 0.6733(8) 0.5460(8) 0.0696(18) Uani 0.333(4) 1 d PD B 5
H54C H 0.6199 0.6472 0.5777 0.083 Uiso 0.333(4) 1 calc PR B 5
H54D H 0.6168 0.7016 0.5217 0.083 Uiso 0.333(4) 1 calc PR B 5
C64' C 0.759(3) 0.731(3) 0.595(4) 0.088(5) Uani 0.333(4) 1 d PD B 5
H64D H 0.7544 0.7547 0.6413 0.132 Uiso 0.333(4) 1 calc PR B 5
H64E H 0.7838 0.7714 0.5694 0.132 Uiso 0.333(4) 1 calc PR B 5
H64F H 0.8059 0.7049 0.6047 0.132 Uiso 0.333(4) 1 calc PR B 5

loop_
_atom_site_aniso_label
_atom_site_aniso_U_11
_atom_site_aniso_U_22
_atom_site_aniso_U_33
_atom_site_aniso_U_23
_atom_site_aniso_U_13
_atom_site_aniso_U_12
Fe1 0.01754(18) 0.01808(19) 0.01499(18) 0.00376(14) 0.00272(15) 0.00851(15)
Fe2 0.01713(18) 0.01714(19) 0.01560(19) 0.00185(14) 0.00157(15) 0.00627(15)
Fe3 0.0248(2) 0.0191(2) 0.0263(2) 0.00065(16) 0.00359(17) 0.01140(17)
N1 0.0169(11) 0.0179(11) 0.0172(11) 0.0039(9) 0.0025(9) 0.0073(9)
N2 0.0210(11) 0.0190(11) 0.0183(11) 0.0009(9) 0.0021(9) 0.0094(9)
N11 0.0188(11) 0.0211(11) 0.0163(11) 0.0037(9) 0.0035(9) 0.0088(9)
N21 0.0194(11) 0.0190(11) 0.0164(11) 0.0055(9) 0.0045(9) 0.0092(9)
C11 0.0203(14) 0.0369(17) 0.0236(15) 0.0078(13) 0.0024(12) 0.0123(13)
C21 0.0175(13) 0.0239(14) 0.0163(13) 0.0008(10) 0.0029(10) 0.0099(11)
C31 0.0262(14) 0.0235(14) 0.0174(13) 0.0036(11) 0.0042(11) 0.0116(12)
C41 0.0289(15) 0.0179(13) 0.0172(13) 0.0047(10) 0.0054(11) 0.0123(11)
C51 0.0305(16) 0.0355(17) 0.0240(15) 0.0143(13) 0.0078(13) 0.0180(14)
C61 0.0278(15) 0.0324(17) 0.0269(16) 0.0091(13) 0.0027(13) 0.0160(13)
C12 0.0149(12) 0.0233(14) 0.0174(13) 0.0042(10) 0.0011(10) 0.0060(11)
C22 0.0180(13) 0.0256(14) 0.0195(14) 0.0049(11) 0.0037(11) 0.0088(11)
C32 0.0237(14) 0.0241(15) 0.0268(15) 0.0070(12) 0.0049(12) 0.0088(12)
C42 0.0206(14) 0.0303(16) 0.0278(16) 0.0130(13) 0.0082(12) 0.0058(12)
C52 0.0217(14) 0.0371(17) 0.0204(14) 0.0051(12) 0.0091(12) 0.0093(13)
C62 0.0165(13) 0.0271(15) 0.0167(13) 0.0007(11) 0.0007(10) 0.0074(11)
C72 0.0325(16) 0.0299(16) 0.0266(16) 0.0068(12) 0.0118(13) 0.0167(13)
C82 0.0265(15) 0.0331(16) 0.0230(15) 0.0030(12) 0.0084(12) 0.0157(13)
C13 0.0198(13) 0.0224(14) 0.0156(13) 0.0091(10) 0.0029(10) 0.0104(11)
C23 0.0276(15) 0.0244(15) 0.0194(14) 0.0089(11) 0.0050(12) 0.0093(12)
C33 0.0254(15) 0.0254(15) 0.0301(16) 0.0133(13) 0.0052(13) 0.0037(12)
C43 0.0303(16) 0.0412(19) 0.0340(18) 0.0209(15) 0.0168(14) 0.0166(15)
C53 0.0306(16) 0.0343(17) 0.0231(15) 0.0067(12) 0.0115(13) 0.0163(14)
C63 0.0231(14) 0.0241(14) 0.0186(13) 0.0102(11) 0.0057(11) 0.0108(12)
C73 0.0320(16) 0.0203(15) 0.0289(16) 0.0053(12) 0.0060(13) 0.0043(13)
C83 0.0295(15) 0.0227(14) 0.0211(14) 0.0039(11) 0.0053(12) 0.0097(12)
N111 0.0183(11) 0.0176(11) 0.0223(12) 0.0044(9) 0.0007(9) 0.0052(9)
N121 0.0195(11) 0.0201(11) 0.0145(11) 0.0026(9) 0.0024(9) 0.0072(9)
C111 0.0216(14) 0.0266(15) 0.0271(16) 0.0031(12) -0.0028(12) 0.0012(12)
C121 0.0187(13) 0.0204(14) 0.0232(14) -0.0001(11) -0.0025(11) 0.0070(11)
C131 0.0251(14) 0.0199(14) 0.0201(14) -0.0011(11) -0.0014(11) 0.0087(12)
C141 0.0232(14) 0.0250(14) 0.0181(13) 0.0028(11) 0.0044(11) 0.0116(12)
C151 0.0290(16) 0.0302(16) 0.0197(14) 0.0034(12) 0.0044(12) 0.0064(13)
C161 0.0326(17) 0.0267(16) 0.0239(15) -0.0032(12) -0.0002(13) 0.0082(13)
C112 0.0171(13) 0.0227(14) 0.0242(15) 0.0042(11) -0.0001(11) 0.0027(11)
C122 0.0227(14) 0.0241(15) 0.0239(15) 0.0009(12) 0.0021(12) 0.0042(12)
C132 0.0237(15) 0.0325(17) 0.0282(16) -0.0008(13) 0.0029(13) 0.0045(13)
C142 0.0296(17) 0.0350(18) 0.0333(18) 0.0053(14) 0.0099(14) 0.0013(14)
C152 0.0337(17) 0.0268(16) 0.0286(17) 0.0099(13) 0.0026(14) -0.0003(14)
C162 0.0274(15) 0.0203(14) 0.0253(15) 0.0033(12) 0.0005(12) 0.0044(12)
C172 0.0352(18) 0.0313(17) 0.0383(19) 0.0078(14) 0.0088(15) 0.0168(14)
C182 0.0378(18) 0.0225(15) 0.0335(18) 0.0075(13) 0.0024(14) 0.0118(14)
C113 0.0258(14) 0.0179(13) 0.0116(12) 0.0022(10) 0.0025(10) 0.0060(11)
C123 0.0263(15) 0.0270(15) 0.0134(13) 0.0028(11) 0.0041(11) 0.0065(12)
C133 0.0288(16) 0.0336(16) 0.0177(14) 0.0058(12) 0.0069(12) 0.0062(13)
C143 0.046(2) 0.0222(15) 0.0227(15) 0.0063(12) 0.0085(14) 0.0028(14)
C153 0.0427(19) 0.0271(16) 0.0209(15) 0.0090(12) 0.0051(13) 0.0173(14)
C163 0.0298(15) 0.0238(14) 0.0152(13) 0.0043(11) 0.0045(11) 0.0091(12)
C173 0.0215(14) 0.0302(16) 0.0237(15) 0.0001(12) 0.0065(12) 0.0077(12)
C183 0.0336(17) 0.0320(16) 0.0249(15) 0.0075(13) 0.0037(13) 0.0191(14)
N211 0.0242(12) 0.0199(12) 0.0314(14) 0.0021(10) 0.0059(11) 0.0086(10)
N221 0.0359(15) 0.0229(13) 0.0303(14) -0.0009(11) 0.0001(12) 0.0150(11)
C211 0.0305(16) 0.0265(16) 0.0402(19) -0.0004(14) 0.0092(14) 0.0139(13)
C221 0.0182(14) 0.0248(15) 0.0349(17) -0.0066(13) 0.0032(12) 0.0070(12)
C231 0.0298(16) 0.0227(15) 0.0378(18) -0.0008(13) 0.0046(14) 0.0144(13)
C241 0.0369(18) 0.0292(17) 0.0374(19) 0.0017(14) 0.0032(15) 0.0198(14)
C251 0.080(3) 0.036(2) 0.042(2) 0.0051(16) 0.007(2) 0.040(2)
C261 0.048(2) 0.0254(17) 0.047(2) -0.0001(15) 0.0132(17) 0.0184(15)
C212 0.032(3) 0.021(2) 0.031(2) -0.0011(19) 0.013(2) 0.010(2)
C222 0.034(2) 0.0184(16) 0.029(2) 0.0030(15) 0.0126(18) 0.0130(17)
C232 0.050(3) 0.025(2) 0.047(3) 0.0064(17) 0.029(2) 0.0170(18)
C242 0.066(3) 0.031(3) 0.038(3) 0.0186(18) 0.032(2) 0.027(2)
C252 0.062(3) 0.042(3) 0.029(2) 0.0064(19) 0.010(2) 0.038(2)
C262 0.039(3) 0.027(2) 0.032(2) 0.0042(16) 0.013(2) 0.018(2)
C272 0.0267(19) 0.029(2) 0.039(2) 0.0007(17) 0.0063(18) 0.0101(16)
C282 0.044(4) 0.057(4) 0.038(3) 0.003(2) -0.001(2) 0.034(3)
C12' 0.032(3) 0.021(2) 0.031(2) -0.0011(19) 0.013(2) 0.010(2)
C22' 0.034(2) 0.0184(16) 0.029(2) 0.0030(15) 0.0126(18) 0.0130(17)
C32' 0.066(3) 0.031(3) 0.038(3) 0.0186(18) 0.032(2) 0.027(2)
C42' 0.062(3) 0.042(3) 0.029(2) 0.0064(19) 0.010(2) 0.038(2)
C52' 0.047(13) 0.016(9) 0.050(13) -0.012(8) 0.014(11) 0.015(9)
C62' 0.039(3) 0.027(2) 0.032(2) 0.0042(16) 0.013(2) 0.018(2)
C72' 0.0267(19) 0.029(2) 0.039(2) 0.0007(17) 0.0063(18) 0.0101(16)
C82' 0.044(4) 0.057(4) 0.038(3) 0.003(2) -0.001(2) 0.034(3)
C213 0.0438(19) 0.0230(15) 0.0281(16) 0.0026(12) -0.0012(14) 0.0224(14)
C223 0.0383(18) 0.0204(15) 0.0325(17) 0.0043(13) 0.0008(14) 0.0116(13)
C233 0.046(2) 0.0242(16) 0.0348(18) 0.0080(14) 0.0035(16) 0.0112(15)
C243 0.055(2) 0.0350(19) 0.0262(17) 0.0054(14) 0.0028(16) 0.0197(17)
C253 0.045(2) 0.0375(19) 0.0295(18) -0.0032(15) -0.0063(16) 0.0170(17)
C263 0.0384(18) 0.0276(16) 0.0321(18) 0.0011(13) 0.0018(14) 0.0157(14)
C273 0.043(2) 0.0248(17) 0.040(2) 0.0068(14) -0.0011(16) 0.0098(15)
C283 0.037(2) 0.050(2) 0.041(2) 0.0003(17) -0.0004(16) 0.0141(17)
Rb1 0.02208(13) 0.02325(14) 0.02007(13) 0.00545(10) 0.00638(10) 0.00947(11)
Rb2 0.02302(14) 0.02490(14) 0.02384(14) 0.00782(11) 0.00743(11) 0.00985(11)
Fe4 0.0218(2) 0.0234(2) 0.0263(2) 0.00578(17) 0.00898(17) 0.01114(17)
Cl1 0.0257(3) 0.0306(4) 0.0228(3) 0.0053(3) 0.0066(3) 0.0143(3)
Cl2 0.0250(3) 0.0278(4) 0.0250(4) 0.0031(3) 0.0032(3) 0.0128(3)
N311 0.0247(12) 0.0248(12) 0.0218(12) 0.0054(10) 0.0061(10) 0.0117(10)
N321 0.0247(13) 0.0310(14) 0.0278(13) 0.0079(11) 0.0105(11) 0.0133(11)
C311 0.052(2) 0.0310(17) 0.0357(19) 0.0110(14) 0.0119(16) 0.0227(16)
C321 0.0364(17) 0.0278(16) 0.0221(15) 0.0066(12) 0.0055(13) 0.0173(14)
C331 0.0415(19) 0.0390(18) 0.0342(18) 0.0099(14) 0.0159(15) 0.0274(16)
C341 0.0269(16) 0.0423(19) 0.0262(16) 0.0084(13) 0.0083(13) 0.0205(14)
C351 0.0357(19) 0.050(2) 0.050(2) 0.0128(17) 0.0209(17) 0.0260(17)
C361 0.061(3) 0.055(2) 0.065(3) 0.022(2) 0.030(2) 0.043(2)
C312 0.0280(15) 0.0203(14) 0.0237(15) 0.0058(11) 0.0051(12) 0.0102(12)
C322 0.0312(16) 0.0227(15) 0.0305(16) 0.0089(12) 0.0094(13) 0.0132(13)
C332 0.048(2) 0.0361(18) 0.042(2) 0.0164(15) 0.0257(17) 0.0206(16)
C342 0.0294(18) 0.049(2) 0.060(3) 0.0149(19) 0.0179(18) 0.0143(16)
C352 0.0257(17) 0.0366(19) 0.053(2) 0.0092(17) 0.0016(16) 0.0066(15)
C362 0.0307(16) 0.0230(15) 0.0305(17) 0.0065(12) 0.0032(13) 0.0067(13)
C372 0.0406(19) 0.0418(19) 0.0263(17) 0.0146(14) 0.0090(14) 0.0185(16)
C382 0.044(2) 0.0376(19) 0.0255(17) 0.0054(14) -0.0042(15) 0.0105(16)
C313 0.0276(15) 0.0350(17) 0.0342(17) 0.0151(13) 0.0203(14) 0.0180(13)
C323 0.0327(17) 0.0460(19) 0.0274(16) 0.0118(14) 0.0170(14) 0.0248(15)
C333 0.049(2) 0.055(2) 0.041(2) 0.0253(17) 0.0307(18) 0.0372(19)
C343 0.045(2) 0.0330(18) 0.056(2) 0.0171(17) 0.0326(19) 0.0194(16)
C353 0.0294(17) 0.0368(19) 0.047(2) 0.0060(15) 0.0182(15) 0.0155(15)
C363 0.0220(15) 0.0412(18) 0.0342(17) 0.0118(14) 0.0136(13) 0.0153(14)
C373 0.044(2) 0.059(2) 0.0275(17) 0.0146(16) 0.0191(15) 0.0236(18)
C383 0.0244(16) 0.051(2) 0.039(2) 0.0121(16) 0.0072(14) 0.0138(15)
C14 0.161(8) 0.057(7) 0.070(4) 0.033(4) 0.059(5) 0.057(6)
C24 0.091(5) 0.052(4) 0.071(4) 0.018(3) 0.038(4) 0.028(4)
C34 0.085(6) 0.062(4) 0.057(4) 0.029(3) 0.039(4) 0.029(4)
C44 0.051(5) 0.063(4) 0.071(4) 0.043(3) 0.024(4) 0.023(4)
C54 0.068(4) 0.063(4) 0.088(5) 0.027(4) 0.035(4) 0.027(3)
C64 0.072(4) 0.080(9) 0.102(5) 0.003(5) 0.027(3) 0.025(5)
C14' 0.161(8) 0.057(7) 0.070(4) 0.033(4) 0.059(5) 0.057(6)
C24' 0.091(5) 0.052(4) 0.071(4) 0.018(3) 0.038(4) 0.028(4)
C34' 0.085(6) 0.062(4) 0.057(4) 0.029(3) 0.039(4) 0.029(4)
C44' 0.051(5) 0.063(4) 0.071(4) 0.043(3) 0.024(4) 0.023(4)
C54' 0.068(4) 0.063(4) 0.088(5) 0.027(4) 0.035(4) 0.027(3)
C64' 0.072(4) 0.080(9) 0.102(5) 0.003(5) 0.027(3) 0.025(5)

loop_
_atom_type_symbol
_atom_type_description
_atom_type_scat_dispersion_real
_atom_type_scat_dispersion_imag
_atom_type_scat_source
C C 0.0033 0.0016 'International Tables Vol C Tables 4.2.6.8 and 6.1.1.4'
H H 0.0000 0.0000 'International Tables Vol C Tables 4.2.6.8 and 6.1.1.4'
N N 0.0061 0.0033 'International Tables Vol C Tables 4.2.6.8 and 6.1.1.4'
Cl Cl 0.1484 0.1585 'International Tables Vol C Tables 4.2.6.8 and 6.1.1.4'
Fe Fe 0.3463 0.8444 'International Tables Vol C Tables 4.2.6.8 and 6.1.1.4'
Rb Rb -0.9393 2.9676 'International Tables Vol C Tables 4.2.6.8 and 6.1.1.4'

loop_
_geom_angle_atom_site_label_1
_geom_angle_atom_site_label_2
_geom_angle_atom_site_label_3
_geom_angle
N1 Fe1 N2 97.64(10)
N1 Fe1 N21 112.22(9)
N2 Fe1 N21 124.36(9)
N1 Fe1 N11 119.28(9)
N2 Fe1 N11 120.29(9)
N21 Fe1 N11 84.83(9)
N1 Fe1 Fe2 47.32(7)
N2 Fe1 Fe2 50.33(7)
N21 Fe1 Fe2 136.32(6)
N11 Fe1 Fe2 138.01(6)
N1 Fe2 N2 96.75(9)
N1 Fe2 N121 110.54(9)
N2 Fe2 N121 126.80(9)
N1 Fe2 N111 120.92(9)
N2 Fe2 N111 120.03(9)
N121 Fe2 N111 83.93(9)
N1 Fe2 Fe1 47.09(7)
N2 Fe2 Fe1 49.68(6)
N121 Fe2 Fe1 134.45(6)
N111 Fe2 Fe1 140.67(7)
N2 Fe3 N211 129.57(10)
N2 Fe3 N221 141.70(10)
N211 Fe3 N221 88.70(10)
Fe1 N1 Fe2 85.59(9)
Fe1 N1 Rb1 116.91(9)
Fe2 N1 Rb1 123.87(10)
Fe1 N1 Rb2 122.49(10)
Fe2 N1 Rb2 119.22(9)
Rb1 N1 Rb2 92.15(6)
Fe3 N2 Fe1 135.00(13)
Fe3 N2 Fe2 144.31(13)
Fe1 N2 Fe2 80.00(8)
C21 N11 C12 115.8(2)
C21 N11 Fe1 122.99(18)
C12 N11 Fe1 121.01(16)
C41 N21 C13 118.0(2)
C41 N21 Fe1 122.96(18)
C13 N21 Fe1 118.99(16)
C21 C11 H11A 109.5
C21 C11 H11B 109.5
H11A C11 H11B 109.5
C21 C11 H11C 109.5
H11A C11 H11C 109.5
H11B C11 H11C 109.5
N11 C21 C31 124.3(2)
N11 C21 C11 119.8(2)
C31 C21 C11 115.9(2)
C41 C31 C21 123.2(3)
C41 C31 C61 118.4(3)
C21 C31 C61 117.4(2)
N21 C41 C31 124.1(2)
N21 C41 C51 119.1(2)
C31 C41 C51 116.8(2)
C41 C51 H51A 109.5
C41 C51 H51B 109.5
H51A C51 H51B 109.5
C41 C51 H51C 109.5
H51A C51 H51C 109.5
H51B C51 H51C 109.5
C31 C61 H61A 109.5
C31 C61 H61B 109.5
H61A C61 H61B 109.5
C31 C61 H61C 109.5
H61A C61 H61C 109.5
H61B C61 H61C 109.5
C22 C12 C62 120.2(3)
C22 C12 N11 120.6(2)
C62 C12 N11 119.1(2)
C22 C12 Rb1 58.33(14)
C62 C12 Rb1 115.08(17)
N11 C12 Rb1 98.97(15)
C32 C22 C12 119.7(3)
C32 C22 C72 120.3(3)
C12 C22 C72 119.9(3)
C32 C22 Rb1 93.55(17)
C12 C22 Rb1 99.96(17)
C72 C22 Rb1 79.28(16)
C42 C32 C22 120.4(3)
C42 C32 Rb1 115.81(19)
C22 C32 Rb1 63.56(15)
C42 C32 H32A 119.8
C22 C32 H32A 119.8
Rb1 C32 H32A 90.6
C52 C42 C32 119.5(3)
C52 C42 H42A 120.2
C32 C42 H42A 120.2
C42 C52 C62 121.5(3)
C42 C52 H52A 119.2
C62 C52 H52A 119.2
C52 C62 C12 118.6(3)
C52 C62 C82 121.2(3)
C12 C62 C82 120.1(3)
C22 C72 H72A 109.5
C22 C72 H72B 109.5
H72A C72 H72B 109.5
C22 C72 H72C 109.5
H72A C72 H72C 109.5
H72B C72 H72C 109.5
C62 C82 H82A 109.5
C62 C82 H82B 109.5
H82A C82 H82B 109.5
C62 C82 H82C 109.5
H82A C82 H82C 109.5
H82B C82 H82C 109.5
C23 C13 C63 120.2(2)
C23 C13 N21 119.8(2)
C63 C13 N21 120.0(2)
C23 C13 Rb2 80.87(16)
C63 C13 Rb2 76.14(15)
N21 C13 Rb2 114.10(15)
C33 C23 C13 119.2(3)
C33 C23 C73 121.8(3)
C13 C23 C73 118.9(3)
C33 C23 Rb2 76.05(17)
C13 C23 Rb2 75.50(15)
C73 C23 Rb2 122.43(18)
C43 C33 C23 121.6(3)
C43 C33 Rb2 75.68(17)
C23 C33 Rb2 80.78(17)
C43 C33 H33A 119.2
C23 C33 H33A 119.2
Rb2 C33 H33A 114.7
C33 C43 C53 119.2(3)
C33 C43 Rb2 80.75(18)
C53 C43 Rb2 76.84(17)
C33 C43 H43A 120.4
C53 C43 H43A 120.4
Rb2 C43 H43A 112.6
C43 C53 C63 121.3(3)
C43 C53 Rb2 79.11(18)
C63 C53 Rb2 79.30(16)
C43 C53 H53A 119.3
C63 C53 H53A 119.3
Rb2 C53 H53A 112.5
C53 C63 C13 118.5(3)
C53 C63 C83 119.8(3)
C13 C63 C83 121.7(2)
C53 C63 Rb2 76.48(16)
C13 C63 Rb2 79.81(15)
C83 C63 Rb2 116.59(17)
C23 C73 H73A 109.5
C23 C73 H73B 109.5
H73A C73 H73B 109.5
C23 C73 H73C 109.5
H73A C73 H73C 109.5
H73B C73 H73C 109.5
C63 C83 H83A 109.5
C63 C83 H83B 109.5
H83A C83 H83B 109.5
C63 C83 H83C 109.5
H83A C83 H83C 109.5
H83B C83 H83C 109.5
C121 N111 C112 116.7(2)
C121 N111 Fe2 124.10(19)
C112 N111 Fe2 119.08(17)
C141 N121 C113 117.1(2)
C141 N121 Fe2 124.33(19)
C113 N121 Fe2 118.61(16)
C121 C111 H11D 109.5
C121 C111 H11E 109.5
H11D C111 H11E 109.5
C121 C111 H11F 109.5
H11D C111 H11F 109.5
H11E C111 H11F 109.5
N111 C121 C131 124.1(2)
N111 C121 C111 119.7(3)
C131 C121 C111 116.1(2)
C141 C131 C121 123.9(2)
C141 C131 C161 117.7(3)
C121 C131 C161 117.5(3)
N121 C141 C131 123.6(3)
N121 C141 C151 119.2(2)
C131 C141 C151 117.2(2)
C141 C151 H15A 109.5
C141 C151 H15B 109.5
H15A C151 H15B 109.5
C141 C151 H15C 109.5
H15A C151 H15C 109.5
H15B C151 H15C 109.5
C131 C161 H16A 109.5
C131 C161 H16B 109.5
H16A C161 H16B 109.5
C131 C161 H16C 109.5
H16A C161 H16C 109.5
H16B C161 H16C 109.5
C122 C112 C162 120.5(3)
C122 C112 N111 119.4(3)
C162 C112 N111 120.0(3)
C112 C122 C132 119.5(3)
C112 C122 C172 120.3(3)
C132 C122 C172 120.0(3)
C112 C122 Rb2 103.65(18)
C132 C122 Rb2 90.85(17)
C172 C122 Rb2 78.79(17)
C142 C132 C122 120.2(3)
C142 C132 Rb2 115.4(2)
C122 C132 Rb2 66.39(16)
C142 C132 H13A 119.9
C122 C132 H13A 119.9
Rb2 C132 H13A 88.4
C132 C142 C152 119.9(3)
C132 C142 H14A 120.0
C152 C142 H14A 120.0
C142 C152 C162 121.4(3)
C142 C152 H15D 119.3
C162 C152 H15D 119.3
C152 C162 C112 118.4(3)
C152 C162 C182 121.2(3)
C112 C162 C182 120.3(3)
C122 C172 H17A 109.5
C122 C172 H17B 109.5
H17A C172 H17B 109.5
C122 C172 H17C 109.5
H17A C172 H17C 109.5
H17B C172 H17C 109.5
C162 C182 H18A 109.5
C162 C182 H18B 109.5
H18A C182 H18B 109.5
C162 C182 H18C 109.5
H18A C182 H18C 109.5
H18B C182 H18C 109.5
C123 C113 C163 120.9(3)
C123 C113 N121 118.4(2)
C163 C113 N121 120.7(2)
C123 C113 Rb1 81.25(15)
C163 C113 Rb1 76.10(15)
N121 C113 Rb1 115.13(15)
C133 C123 C113 118.6(3)
C133 C123 C173 122.3(3)
C113 C123 C173 118.9(2)
C133 C123 Rb1 75.08(16)
C113 C123 Rb1 74.95(15)
C173 C123 Rb1 124.81(18)
C123 C133 C143 121.0(3)
C123 C133 Rb1 81.45(16)
C143 C133 Rb1 73.59(17)
C123 C133 H13B 119.5
C143 C133 H13B 119.5
Rb1 C133 H13B 116.0
C153 C143 C133 120.0(3)
C153 C143 Rb1 77.28(17)
C133 C143 Rb1 82.28(17)
C153 C143 H14B 120.0
C133 C143 H14B 120.0
Rb1 C143 H14B 110.7
C143 C153 C163 120.8(3)
C143 C153 Rb1 78.10(17)
C163 C153 Rb1 80.70(16)
C143 C153 H15E 119.6
C163 C153 H15E 119.6
Rb1 C153 H15E 111.9
C153 C163 C113 118.6(3)
C153 C163 C183 119.7(3)
C113 C163 C183 121.6(3)
C153 C163 Rb1 74.84(16)
C113 C163 Rb1 79.63(15)
C183 C163 Rb1 118.81(18)
C123 C173 H17D 109.5
C123 C173 H17E 109.5
H17D C173 H17E 109.5
C123 C173 H17F 109.5
H17D C173 H17F 109.5
H17E C173 H17F 109.5
C163 C183 H18D 109.5
C163 C183 H18E 109.5
H18D C183 H18E 109.5
C163 C183 H18F 109.5
H18D C183 H18F 109.5
H18E C183 H18F 109.5
C221 N211 C212 117.2(4)
C221 N211 C12' 116.1(18)
C221 N211 Fe3 126.6(2)
C212 N211 Fe3 116.2(3)
C12' N211 Fe3 115.2(18)
C241 N221 C213 114.2(3)
C241 N221 Fe3 126.1(2)
C213 N221 Fe3 119.72(18)
C221 C211 H21A 109.5
C221 C211 H21B 109.5
H21A C211 H21B 109.5
C221 C211 H21C 109.5
H21A C211 H21C 109.5
H21B C211 H21C 109.5
N211 C221 C231 124.0(3)
N211 C221 C211 118.4(3)
C231 C221 C211 117.6(3)
C221 C231 C241 124.6(3)
C221 C231 C261 117.7(3)
C241 C231 C261 117.4(3)
N221 C241 C231 124.4(3)
N221 C241 C251 119.6(3)
C231 C241 C251 116.0(3)
C241 C251 H25A 109.5
C241 C251 H25B 109.5
H25A C251 H25B 109.5
C241 C251 H25C 109.5
H25A C251 H25C 109.5
H25B C251 H25C 109.5
C231 C261 H26A 109.5
C231 C261 H26B 109.5
H26A C261 H26B 109.5
C231 C261 H26C 109.5
H26A C261 H26C 109.5
H26B C261 H26C 109.5
C262 C212 C222 121.3(4)
C262 C212 N211 119.5(3)
C222 C212 N211 119.1(3)
C232 C222 C212 118.7(4)
C232 C222 C272 120.8(4)
C212 C222 C272 120.4(3)
C222 C232 C242 120.8(4)
C222 C232 H232 119.6
C242 C232 H232 119.6
C252 C242 C232 119.4(4)
C252 C242 H242 120.3
C232 C242 H242 120.3
C242 C252 C262 121.4(4)
C242 C252 H252 119.3
C262 C252 H252 119.3
C212 C262 C252 118.3(4)
C212 C262 C282 120.4(4)
C252 C262 C282 121.2(4)
C62' C12' N211 123.5(13)
C62' C12' C22' 110.3(11)
N211 C12' C22' 126.2(14)
C32' C22' C12' 122.0(14)
C32' C22' C72' 124.3(17)
C12' C22' C72' 113.5(16)
C22' C32' C42' 125.1(18)
C22' C32' H32' 117.4
C42' C32' H32' 117.4
C52' C42' C32' 115.2(17)
C52' C42' H42' 122.4
C32' C42' H42' 122.4
C42' C52' C62' 120.7(16)
C42' C52' H52' 119.7
C62' C52' H52' 119.7
C52' C62' C12' 126.4(15)
C52' C62' C82' 117.8(19)
C12' C62' C82' 115.7(18)
C223 C213 C263 121.7(3)
C223 C213 N221 120.0(3)
C263 C213 N221 118.1(3)
C213 C223 C233 118.6(3)
C213 C223 C273 119.6(3)
C233 C223 C273 121.7(3)
C243 C233 C223 121.1(3)
C243 C233 H23B 119.4
C223 C233 H23B 119.4
C253 C243 C233 119.4(3)
C253 C243 H24B 120.3
C233 C243 H24B 120.3
C243 C253 C263 122.7(3)
C243 C253 H25E 118.7
C263 C253 H25E 118.7
C253 C263 C213 116.3(3)
C253 C263 C283 122.9(3)
C213 C263 C283 120.8(3)
C223 C273 H27D 109.5
C223 C273 H27E 109.5
H27D C273 H27E 109.5
C223 C273 H27F 109.5
H27D C273 H27F 109.5
H27E C273 H27F 109.5
C263 C283 H28D 109.5
C263 C283 H28E 109.5
H28D C283 H28E 109.5
C263 C283 H28F 109.5
H28D C283 H28F 109.5
H28E C283 H28F 109.5
N1 Rb1 Cl2 88.75(5)
N1 Rb1 C22 89.63(7)
Cl2 Rb1 C22 160.42(5)
N1 Rb1 C153 108.12(7)
Cl2 Rb1 C153 76.27(6)
C22 Rb1 C153 122.62(8)
N1 Rb1 C143 116.59(7)
Cl2 Rb1 C143 99.64(6)
C22 Rb1 C143 98.53(8)
C153 Rb1 C143 24.61(8)
N1 Rb1 Cl1 87.25(5)
Cl2 Rb1 Cl1 65.336(19)
C22 Rb1 Cl1 95.09(5)
C153 Rb1 Cl1 138.35(6)
C143 Rb1 Cl1 152.42(6)
N1 Rb1 C163 83.99(7)
Cl2 Rb1 C163 71.02(5)
C22 Rb1 C163 128.17(7)
C153 Rb1 C163 24.46(7)
C143 Rb1 C163 43.11(7)
Cl1 Rb1 C163 135.60(5)
N1 Rb1 C113 68.04(6)
Cl2 Rb1 C113 89.51(5)
C22 Rb1 C113 107.92(7)
C153 Rb1 C113 42.64(7)
C143 Rb1 C113 49.54(7)
Cl1 Rb1 C113 145.48(5)
C163 Rb1 C113 24.27(7)
N1 Rb1 C133 99.45(7)
Cl2 Rb1 C133 117.94(6)
C22 Rb1 C133 81.57(7)
C153 Rb1 C133 42.56(8)
C143 Rb1 C133 24.13(8)
Cl1 Rb1 C133 172.46(5)
C163 Rb1 C133 49.40(7)
C113 Rb1 C133 41.82(7)
N1 Rb1 C123 76.46(7)
Cl2 Rb1 C123 112.39(5)
C22 Rb1 C123 86.14(7)
C153 Rb1 C123 49.27(7)
C143 Rb1 C123 42.14(7)
Cl1 Rb1 C123 163.66(5)
C163 Rb1 C123 42.35(7)
C113 Rb1 C123 23.80(6)
C133 Rb1 C123 23.47(7)
N1 Rb1 C32 109.59(6)
Cl2 Rb1 C32 160.02(5)
C22 Rb1 C32 22.90(7)
C153 Rb1 C32 104.19(8)
C143 Rb1 C32 79.59(8)
Cl1 Rb1 C32 106.51(5)
C163 Rb1 C32 117.45(7)
C113 Rb1 C32 104.40(7)
C133 Rb1 C32 68.06(7)
C123 Rb1 C32 80.60(7)
N1 Rb1 C12 71.01(6)
Cl2 Rb1 C12 158.23(5)
C22 Rb1 C12 21.71(6)
C153 Rb1 C12 116.92(7)
C143 Rb1 C12 96.65(8)
Cl1 Rb1 C12 104.63(4)
C163 Rb1 C12 113.22(7)
C113 Rb1 C12 90.16(6)
C133 Rb1 C12 74.61(7)
C123 Rb1 C12 71.45(6)
C32 Rb1 C12 38.59(6)
N1 Rb1 Rb2 44.38(4)
Cl2 Rb1 Rb2 53.680(15)
C22 Rb1 Rb2 114.01(5)
C153 Rb1 Rb2 116.40(6)
C143 Rb1 Rb2 139.38(6)
Cl1 Rb1 Rb2 50.685(14)
C163 Rb1 Rb2 96.36(5)
C113 Rb1 Rb2 95.70(5)
C133 Rb1 Rb2 136.86(5)
C123 Rb1 Rb2 114.09(5)
C32 Rb1 Rb2 136.50(5)
C12 Rb1 Rb2 104.74(4)
N1 Rb2 Cl1 87.50(4)
N1 Rb2 C122 85.02(7)
Cl1 Rb2 C122 156.58(6)
N1 Rb2 C53 107.79(7)
Cl1 Rb2 C53 79.02(6)
C122 Rb2 C53 124.39(8)
N1 Rb2 C43 115.55(7)
Cl1 Rb2 C43 102.07(6)
C122 Rb2 C43 101.18(8)
C53 Rb2 C43 24.06(7)
N1 Rb2 C63 84.06(6)
Cl1 Rb2 C63 72.56(5)
C122 Rb2 C63 128.41(7)
C53 Rb2 C63 24.22(7)
C43 Rb2 C63 42.56(7)
N1 Rb2 Cl2 84.13(5)
Cl1 Rb2 Cl2 63.677(19)
C122 Rb2 Cl2 93.46(6)
C53 Rb2 Cl2 140.51(6)
C43 Rb2 Cl2 156.18(6)
C63 Rb2 Cl2 135.00(5)
N1 Rb2 C13 67.84(6)
Cl1 Rb2 C13 90.07(5)
C122 Rb2 C13 107.44(7)
C53 Rb2 C13 42.07(7)
C43 Rb2 C13 48.91(7)
C63 Rb2 C13 24.05(6)
Cl2 Rb2 C13 142.71(5)
N1 Rb2 C33 98.57(7)
Cl1 Rb2 C33 119.41(5)
C122 Rb2 C33 83.69(7)
C53 Rb2 C33 41.57(7)
C43 Rb2 C33 23.57(7)
C63 Rb2 C33 48.72(7)
Cl2 Rb2 C33 175.87(5)
C13 Rb2 C33 41.38(7)
N1 Rb2 C23 75.90(6)
Cl1 Rb2 C23 113.03(5)
C122 Rb2 C23 86.57(7)
C53 Rb2 C23 48.37(7)
C43 Rb2 C23 41.43(7)
C63 Rb2 C23 41.89(7)
Cl2 Rb2 C23 159.95(5)
C13 Rb2 C23 23.63(6)
C33 Rb2 C23 23.18(7)
N1 Rb2 C132 105.29(7)
Cl1 Rb2 C132 162.74(6)
C122 Rb2 C132 22.76(7)
C53 Rb2 C132 107.15(7)
C43 Rb2 C132 83.10(8)
C63 Rb2 C132 119.54(7)
Cl2 Rb2 C132 105.45(6)
C13 Rb2 C132 105.36(7)
C33 Rb2 C132 70.86(7)
C23 Rb2 C132 81.83(7)
N1 Rb2 C333 171.14(8)
Cl1 Rb2 C333 85.84(6)
C122 Rb2 C333 103.34(8)
C53 Rb2 C333 65.16(8)
C43 Rb2 C333 60.41(8)
C63 Rb2 C333 88.37(7)
Cl2 Rb2 C333 98.10(6)
C13 Rb2 C333 106.30(7)
C33 Rb2 C333 79.71(8)
C23 Rb2 C333 101.40(7)
C132 Rb2 C333 82.45(8)
N1 Rb2 C343 167.44(7)
Cl1 Rb2 C343 103.86(6)
C122 Rb2 C343 82.43(8)
C53 Rb2 C343 80.05(8)
C43 Rb2 C343 67.80(8)
C63 Rb2 C343 104.26(8)
Cl2 Rb2 C343 96.01(6)
C13 Rb2 C343 116.71(7)
C33 Rb2 C343 80.67(8)
C23 Rb2 C343 103.85(7)
C132 Rb2 C343 62.51(8)
C333 Rb2 C343 21.21(8)
N311 Fe4 N321 90.09(10)
N311 Fe4 Cl2 123.04(7)
N321 Fe4 Cl2 113.01(8)
N311 Fe4 Cl1 113.46(7)
N321 Fe4 Cl1 120.01(8)
Cl2 Fe4 Cl1 99.01(3)
Fe4 Cl1 Rb2 87.70(2)
Fe4 Cl1 Rb1 88.16(2)
Rb2 Cl1 Rb1 77.471(17)
Fe4 Cl2 Rb1 91.18(2)
Fe4 Cl2 Rb2 84.51(3)
Rb1 Cl2 Rb2 77.068(17)
C321 N311 C312 121.9(2)
C321 N311 Fe4 128.6(2)
C312 N311 Fe4 109.21(17)
C341 N321 C313 122.5(2)
C341 N321 Fe4 128.1(2)
C313 N321 Fe4 109.34(17)
C321 C311 H31A 109.5
C321 C311 H31B 109.5
H31A C311 H31B 109.5
C321 C311 H31C 109.5
H31A C311 H31C 109.5
H31B C311 H31C 109.5
N311 C321 C331 123.3(3)
N311 C321 C311 117.7(3)
C331 C321 C311 119.0(3)
C341 C331 C321 125.4(3)
C341 C331 C361 116.8(3)
C321 C331 C361 117.8(3)
N321 C341 C331 123.9(3)
N321 C341 C351 117.3(3)
C331 C341 C351 118.7(3)
C341 C351 H35A 109.5
C341 C351 H35B 109.5
H35A C351 H35B 109.5
C341 C351 H35C 109.5
H35A C351 H35C 109.5
H35B C351 H35C 109.5
C331 C361 H36A 109.5
C331 C361 H36B 109.5
H36A C361 H36B 109.5
C331 C361 H36C 109.5
H36A C361 H36C 109.5
H36B C361 H36C 109.5
C322 C312 C362 121.3(3)
C322 C312 N311 119.6(3)
C362 C312 N311 118.7(3)
C312 C322 C332 118.3(3)
C312 C322 C372 120.9(3)
C332 C322 C372 120.7(3)
C342 C332 C322 120.6(3)
C342 C332 H33B 119.7
C322 C332 H33B 119.7
C352 C342 C332 120.3(3)
C352 C342 H34A 119.9
C332 C342 H34A 119.9
C342 C352 C362 121.3(3)
C342 C352 H35D 119.4
C362 C352 H35D 119.4
C352 C362 C312 118.2(3)
C352 C362 C382 120.9(3)
C312 C362 C382 120.9(3)
C322 C372 H37A 109.5
C322 C372 H37B 109.5
H37A C372 H37B 109.5
C322 C372 H37C 109.5
H37A C372 H37C 109.5
H37B C372 H37C 109.5
C362 C382 H38A 109.5
C362 C382 H38B 109.5
H38A C382 H38B 109.5
C362 C382 H38C 109.5
H38A C382 H38C 109.5
H38B C382 H38C 109.5
C363 C313 C323 120.8(3)
C363 C313 N321 119.5(3)
C323 C313 N321 119.4(3)
C333 C323 C313 118.1(3)
C333 C323 C373 122.3(3)
C313 C323 C373 119.6(3)
C343 C333 C323 122.0(3)
C343 C333 Rb2 80.41(19)
C323 C333 Rb2 83.53(17)
C343 C333 H33C 119.0
C323 C333 H33C 119.0
Rb2 C333 H33C 106.8
C333 C343 C353 119.5(3)
C333 C343 Rb2 78.38(19)
C353 C343 Rb2 85.18(19)
C333 C343 H34B 120.2
C353 C343 H34B 120.2
Rb2 C343 H34B 106.5
C343 C353 C363 121.4(3)
C343 C353 H35E 119.3
C363 C353 H35E 119.3
C353 C363 C313 118.1(3)
C353 C363 C383 121.0(3)
C313 C363 C383 120.9(3)
C323 C373 H37D 109.5
C323 C373 H37E 109.5
H37D C373 H37E 109.5
C323 C373 H37F 109.5
H37D C373 H37F 109.5
H37E C373 H37F 109.5
C363 C383 H38D 109.5
C363 C383 H38E 109.5
H38D C383 H38E 109.5
C363 C383 H38F 109.5
H38D C383 H38F 109.5
H38E C383 H38F 109.5
C34 C24 C14 114.2(11)
C34 C24 H24C 108.7
C14 C24 H24C 108.7
C34 C24 H24D 108.7
C14 C24 H24D 108.7
H24C C24 H24D 107.6
C24 C34 C44 111.3(6)
C24 C34 H34C 109.4
C44 C34 H34C 109.4
C24 C34 H34D 109.4
C44 C34 H34D 109.4
H34C C34 H34D 108.0
C54 C44 C34 111.7(6)
C54 C44 H44A 109.3
C34 C44 H44A 109.3
C54 C44 H44B 109.3
C34 C44 H44B 109.3
H44A C44 H44B 107.9
C44 C54 C64 112.5(12)
C44 C54 H54A 109.1
C64 C54 H54A 109.1
C44 C54 H54B 109.1
C64 C54 H54B 109.1
H54A C54 H54B 107.8
C34' C24' C14' 114(2)
C34' C24' H24E 108.7
C14' C24' H24E 108.7
C34' C24' H24F 108.7
C14' C24' H24F 108.7
H24E C24' H24F 107.6
C24' C34' C44' 113.7(12)
C24' C34' H34E 108.8
C44' C34' H34E 108.8
C24' C34' H34F 108.8
C44' C34' H34F 108.8
H34E C34' H34F 107.7
C54' C44' C34' 111.3(11)
C54' C44' H44C 109.4
C34' C44' H44C 109.4
C54' C44' H44D 109.4
C34' C44' H44D 109.4
H44C C44' H44D 108.0
C44' C54' C64' 115(2)
C44' C54' H54C 108.5
C64' C54' H54C 108.5
C44' C54' H54D 108.5
C64' C54' H54D 108.5
H54C C54' H54D 107.5

loop_
_geom_bond_atom_site_label_1
_geom_bond_atom_site_label_2
_geom_bond_distance
Fe1 N1 1.810(2)
Fe1 N2 1.908(2)
Fe1 N21 2.072(2)
Fe1 N11 2.113(2)
Fe1 Fe2 2.4642(6)
Fe2 N1 1.817(2)
Fe2 N2 1.926(2)
Fe2 N121 2.095(2)
Fe2 N111 2.105(2)
Fe3 N2 1.838(2)
Fe3 N211 2.012(2)
Fe3 N221 2.031(3)
N1 Rb1 2.825(2)
N1 Rb2 2.872(2)
N11 C21 1.328(3)
N11 C12 1.437(3)
N21 C41 1.340(3)
N21 C13 1.426(3)
C11 C21 1.524(4)
C11 H11A 0.9800
C11 H11B 0.9800
C11 H11C 0.9800
C21 C31 1.422(4)
C31 C41 1.409(4)
C31 C61 1.511(4)
C41 C51 1.515(4)
C51 H51A 0.9800
C51 H51B 0.9800
C51 H51C 0.9800
C61 H61A 0.9800
C61 H61B 0.9800
C61 H61C 0.9800
C12 C22 1.392(4)
C12 C62 1.408(4)
C12 Rb1 3.707(3)
C22 C32 1.392(4)
C22 C72 1.507(4)
C22 Rb1 3.203(3)
C32 C42 1.386(4)
C32 Rb1 3.570(3)
C32 H32A 0.9500
C42 C52 1.382(4)
C42 H42A 0.9500
C52 C62 1.388(4)
C52 H52A 0.9500
C62 C82 1.511(4)
C72 H72A 0.9800
C72 H72B 0.9800
C72 H72C 0.9800
C82 H82A 0.9800
C82 H82B 0.9800
C82 H82C 0.9800
C13 C23 1.407(4)
C13 C63 1.407(4)
C13 Rb2 3.398(3)
C23 C33 1.382(4)
C23 C73 1.491(4)
C23 Rb2 3.466(3)
C33 C43 1.381(4)
C33 Rb2 3.407(3)
C33 H33A 0.9500
C43 C53 1.389(4)
C43 Rb2 3.345(3)
C43 H43A 0.9500
C53 C63 1.400(4)
C53 Rb2 3.317(3)
C53 H53A 0.9500
C63 C83 1.495(4)
C63 Rb2 3.352(3)
C73 H73A 0.9800
C73 H73B 0.9800
C73 H73C 0.9800
C83 H83A 0.9800
C83 H83B 0.9800
C83 H83C 0.9800
N111 C121 1.339(3)
N111 C112 1.435(4)
N121 C141 1.337(3)
N121 C113 1.422(3)
C111 C121 1.518(4)
C111 H11D 0.9800
C111 H11E 0.9800
C111 H11F 0.9800
C121 C131 1.409(4)
C131 C141 1.406(4)
C131 C161 1.510(4)
C141 C151 1.519(4)
C151 H15A 0.9800
C151 H15B 0.9800
C151 H15C 0.9800
C161 H16A 0.9800
C161 H16B 0.9800
C161 H16C 0.9800
C112 C122 1.392(4)
C112 C162 1.401(4)
C122 C132 1.395(4)
C122 C172 1.518(4)
C122 Rb2 3.305(3)
C132 C142 1.379(5)
C132 Rb2 3.607(3)
C132 H13A 0.9500
C142 C152 1.380(5)
C142 H14A 0.9500
C152 C162 1.389(4)
C152 H15D 0.9500
C162 C182 1.500(4)
C172 H17A 0.9800
C172 H17B 0.9800
C172 H17C 0.9800
C182 H18A 0.9800
C182 H18B 0.9800
C182 H18C 0.9800
C113 C123 1.406(4)
C113 C163 1.406(4)
C113 Rb1 3.364(3)
C123 C133 1.386(4)
C123 C173 1.492(4)
C123 Rb1 3.443(3)
C133 C143 1.388(4)
C133 Rb1 3.364(3)
C133 H13B 0.9500
C143 C153 1.386(5)
C143 Rb1 3.257(3)
C143 H14B 0.9500
C153 C163 1.393(4)
C153 Rb1 3.246(3)
C153 H15E 0.9500
C163 C183 1.500(4)
C163 Rb1 3.319(3)
C173 H17D 0.9800
C173 H17E 0.9800
C173 H17F 0.9800
C183 H18D 0.9800
C183 H18E 0.9800
C183 H18F 0.9800
N211 C221 1.346(4)
N211 C212 1.403(4)
N211 C12' 1.443(9)
N221 C241 1.349(4)
N221 C213 1.446(4)
C211 C221 1.529(4)
C211 H21A 0.9800
C211 H21B 0.9800
C211 H21C 0.9800
C221 C231 1.399(5)
C231 C241 1.400(5)
C231 C261 1.531(4)
C241 C251 1.525(5)
C251 H25A 0.9800
C251 H25B 0.9800
C251 H25C 0.9800
C261 H26A 0.9800
C261 H26B 0.9800
C261 H26C 0.9800
C212 C262 1.381(5)
C212 C222 1.397(5)
C222 C232 1.373(5)
C222 C272 1.506(5)
C232 C242 1.388(6)
C232 H232 0.9500
C242 C252 1.372(6)
C242 H242 0.9500
C252 C262 1.385(6)
C252 H252 0.9500
C262 C282 1.501(5)
C272 H27A 0.9800
C272 H27B 0.9800
C272 H27C 0.9800
C282 H28A 0.9800
C282 H28B 0.9800
C282 H28C 0.9800
C12' C62' 1.436(14)
C12' C22' 1.446(14)
C22' C32' 1.376(15)
C22' C72' 1.506(9)
C32' C42' 1.388(15)
C32' H32' 0.9500
C42' C52' 1.380(15)
C42' H42' 0.9500
C52' C62' 1.386(15)
C52' H52' 0.9500
C62' C82' 1.509(9)
C72' H72D 0.9800
C72' H72E 0.9800
C72' H72F 0.9800
C82' H82D 0.9800
C82' H82E 0.9800
C82' H82F 0.9800
C213 C223 1.386(5)
C213 C263 1.412(4)
C223 C233 1.386(5)
C223 C273 1.494(4)
C233 C243 1.374(5)
C233 H23B 0.9500
C243 C253 1.367(5)
C243 H24B 0.9500
C253 C263 1.394(5)
C253 H25E 0.9500
C263 C283 1.493(5)
C273 H27D 0.9800
C273 H27E 0.9800
C273 H27F 0.9800
C283 H28D 0.9800
C283 H28E 0.9800
C283 H28F 0.9800
Rb1 Cl2 3.1892(8)
Rb1 Cl1 3.3050(8)
Rb1 Rb2 4.1030(5)
Rb2 Cl1 3.2518(8)
Rb2 Cl2 3.3919(8)
Rb2 C333 3.697(3)
Rb2 C343 3.722(3)
Fe4 N311 1.977(2)
Fe4 N321 1.985(2)
Fe4 Cl2 2.3013(8)
Fe4 Cl1 2.3101(8)
N311 C321 1.334(4)
N311 C312 1.436(4)
N321 C341 1.326(4)
N321 C313 1.428(4)
C311 C321 1.511(4)
C311 H31A 0.9800
C311 H31B 0.9800
C311 H31C 0.9800
C321 C331 1.409(4)
C331 C341 1.408(5)
C331 C361 1.538(4)
C341 C351 1.527(4)
C351 H35A 0.9800
C351 H35B 0.9800
C351 H35C 0.9800
C361 H36A 0.9800
C361 H36B 0.9800
C361 H36C 0.9800
C312 C322 1.388(4)
C312 C362 1.400(4)
C322 C332 1.394(4)
C322 C372 1.510(4)
C332 C342 1.375(5)
C332 H33B 0.9500
C342 C352 1.367(5)
C342 H34A 0.9500
C352 C362 1.380(5)
C352 H35D 0.9500
C362 C382 1.497(4)
C372 H37A 0.9800
C372 H37B 0.9800
C372 H37C 0.9800
C382 H38A 0.9800
C382 H38B 0.9800
C382 H38C 0.9800
C313 C363 1.401(4)
C313 C323 1.410(4)
C323 C333 1.385(5)
C323 C373 1.504(5)
C333 C343 1.365(5)
C333 H33C 0.9500
C343 C353 1.379(5)
C343 H34B 0.9500
C353 C363 1.396(5)
C353 H35E 0.9500
C363 C383 1.491(5)
C373 H37D 0.9800
C373 H37E 0.9800
C373 H37F 0.9800
C383 H38D 0.9800
C383 H38E 0.9800
C383 H38F 0.9800
C14 C24 1.521(15)
C14 H14C 0.9800
C14 H14D 0.9800
C14 H14E 0.9800
C24 C34 1.508(9)
C24 H24C 0.9900
C24 H24D 0.9900
C34 C44 1.537(9)
C34 H34C 0.9900
C34 H34D 0.9900
C44 C54 1.515(8)
C44 H44A 0.9900
C44 H44B 0.9900
C54 C64 1.522(16)
C54 H54A 0.9900
C54 H54B 0.9900
C64 H64A 0.9800
C64 H64B 0.9800
C64 H64C 0.9800
C14' C24' 1.52(2)
C14' H14F 0.9800
C14' H14G 0.9800
C14' H14H 0.9800
C24' C34' 1.495(13)
C24' H24E 0.9900
C24' H24F 0.9900
C34' C44' 1.528(15)
C34' H34E 0.9900
C34' H34F 0.9900
C44' C54' 1.500(13)
C44' H44C 0.9900
C44' H44D 0.9900
C54' C64' 1.51(2)
C54' H54C 0.9900
C54' H54D 0.9900
C64' H64D 0.9800
C64' H64E 0.9800
C64' H64F 0.9800

loop_
_geom_torsion_atom_site_label_1
_geom_torsion_atom_site_label_2
_geom_torsion_atom_site_label_3
_geom_torsion_atom_site_label_4
_geom_torsion
N2 Fe1 Fe2 N1 178.39(13)
N21 Fe1 Fe2 N1 77.25(13)
N11 Fe1 Fe2 N1 -88.28(13)
N1 Fe1 Fe2 N2 -178.39(13)
N21 Fe1 Fe2 N2 -101.14(13)
N11 Fe1 Fe2 N2 93.33(13)
N1 Fe1 Fe2 N121 76.07(13)
N2 Fe1 Fe2 N121 -105.54(13)
N21 Fe1 Fe2 N121 153.32(12)
N11 Fe1 Fe2 N121 -12.21(13)
N1 Fe1 Fe2 N111 -88.41(14)
N2 Fe1 Fe2 N111 89.98(13)
N21 Fe1 Fe2 N111 -11.16(14)
N11 Fe1 Fe2 N111 -176.69(13)
N2 Fe1 N1 Fe2 -1.25(10)
N21 Fe1 N1 Fe2 -133.31(8)
N11 Fe1 N1 Fe2 129.95(8)
N2 Fe1 N1 Rb1 -127.25(10)
N21 Fe1 N1 Rb1 100.70(11)
N11 Fe1 N1 Rb1 3.95(14)
Fe2 Fe1 N1 Rb1 -126.00(13)
N2 Fe1 N1 Rb2 120.84(11)
N21 Fe1 N1 Rb2 -11.21(14)
N11 Fe1 N1 Rb2 -107.96(11)
Fe2 Fe1 N1 Rb2 122.09(14)
N2 Fe2 N1 Fe1 1.24(10)
N121 Fe2 N1 Fe1 -132.27(8)
N111 Fe2 N1 Fe1 132.40(9)
N2 Fe2 N1 Rb1 120.90(12)
N121 Fe2 N1 Rb1 -12.61(14)
N111 Fe2 N1 Rb1 -107.93(12)
Fe1 Fe2 N1 Rb1 119.67(14)
N2 Fe2 N1 Rb2 -123.80(11)
N121 Fe2 N1 Rb2 102.69(11)
N111 Fe2 N1 Rb2 7.36(15)
Fe1 Fe2 N1 Rb2 -125.04(14)
N211 Fe3 N2 Fe1 -139.10(16)
N221 Fe3 N2 Fe1 43.7(3)
N211 Fe3 N2 Fe2 54.6(3)
N221 Fe3 N2 Fe2 -122.6(2)
N1 Fe1 N2 Fe3 -170.74(17)
N21 Fe1 N2 Fe3 -47.1(2)
N11 Fe1 N2 Fe3 58.7(2)
Fe2 Fe1 N2 Fe3 -171.9(2)
N1 Fe1 N2 Fe2 1.19(10)
N21 Fe1 N2 Fe2 124.82(9)
N11 Fe1 N2 Fe2 -129.33(8)
N1 Fe2 N2 Fe3 169.0(2)
N121 Fe2 N2 Fe3 -69.0(3)
N111 Fe2 N2 Fe3 37.3(3)
Fe1 Fe2 N2 Fe3 170.2(3)
N1 Fe2 N2 Fe1 -1.19(10)
N121 Fe2 N2 Fe1 120.80(9)
N111 Fe2 N2 Fe1 -132.95(9)
N1 Fe1 N11 C21 148.0(2)
N2 Fe1 N11 C21 -91.8(2)
N21 Fe1 N11 C21 35.3(2)
Fe2 Fe1 N11 C21 -154.64(16)
N1 Fe1 N11 C12 -37.7(2)
N2 Fe1 N11 C12 82.6(2)
N21 Fe1 N11 C12 -150.3(2)
Fe2 Fe1 N11 C12 19.7(2)
N1 Fe1 N21 C41 -158.8(2)
N2 Fe1 N21 C41 84.3(2)
N11 Fe1 N21 C41 -39.2(2)
Fe2 Fe1 N21 C41 150.44(17)
N1 Fe1 N21 C13 24.0(2)
N2 Fe1 N21 C13 -93.0(2)
N11 Fe1 N21 C13 143.53(19)
Fe2 Fe1 N21 C13 -26.8(2)
C12 N11 C21 C31 172.1(2)
Fe1 N11 C21 C31 -13.3(4)
C12 N11 C21 C11 -5.3(4)
Fe1 N11 C21 C11 169.40(18)
N11 C21 C31 C41 -22.1(4)
C11 C21 C31 C41 155.4(3)
N11 C21 C31 C61 169.5(3)
C11 C21 C31 C61 -13.1(4)
C13 N21 C41 C31 -161.3(2)
Fe1 N21 C41 C31 21.5(4)
C13 N21 C41 C51 16.0(4)
Fe1 N21 C41 C51 -161.29(19)
C21 C31 C41 N21 17.9(4)
C61 C31 C41 N21 -173.8(2)
C21 C31 C41 C51 -159.4(3)
C61 C31 C41 C51 8.9(4)
C21 N11 C12 C22 -88.7(3)
Fe1 N11 C12 C22 96.5(3)
C21 N11 C12 C62 87.5(3)
Fe1 N11 C12 C62 -87.3(3)
C21 N11 C12 Rb1 -147.12(18)
Fe1 N11 C12 Rb1 38.11(18)
C62 C12 C22 C32 2.6(4)
N11 C12 C22 C32 178.8(2)
Rb1 C12 C22 C32 -100.0(3)
C62 C12 C22 C72 -174.2(3)
N11 C12 C22 C72 2.0(4)
Rb1 C12 C22 C72 83.3(2)
C62 C12 C22 Rb1 102.6(2)
N11 C12 C22 Rb1 -81.3(2)
C12 C22 C32 C42 -2.2(4)
C72 C22 C32 C42 174.6(3)
Rb1 C22 C32 C42 -105.8(3)
C12 C22 C32 Rb1 103.6(3)
C72 C22 C32 Rb1 -79.7(2)
C22 C32 C42 C52 0.4(4)
Rb1 C32 C42 C52 -72.7(3)
C32 C42 C52 C62 0.9(4)
C42 C52 C62 C12 -0.4(4)
C42 C52 C62 C82 -176.6(3)
C22 C12 C62 C52 -1.3(4)
N11 C12 C62 C52 -177.5(2)
Rb1 C12 C62 C52 65.2(3)
C22 C12 C62 C82 174.9(2)
N11 C12 C62 C82 -1.3(4)
Rb1 C12 C62 C82 -118.5(2)
C41 N21 C13 C23 -106.8(3)
Fe1 N21 C13 C23 70.6(3)
C41 N21 C13 C63 72.5(3)
Fe1 N21 C13 C63 -110.1(2)
C41 N21 C13 Rb2 159.96(18)
Fe1 N21 C13 Rb2 -22.7(2)
C63 C13 C23 C33 3.4(4)
N21 C13 C23 C33 -177.2(2)
Rb2 C13 C23 C33 -64.6(2)
C63 C13 C23 C73 -172.6(3)
N21 C13 C23 C73 6.7(4)
Rb2 C13 C23 C73 119.3(2)
C63 C13 C23 Rb2 68.0(2)
N21 C13 C23 Rb2 -112.6(2)
C13 C23 C33 C43 -2.5(4)
C73 C23 C33 C43 173.5(3)
Rb2 C23 C33 C43 -66.8(3)
C13 C23 C33 Rb2 64.3(2)
C73 C23 C33 Rb2 -119.7(3)
C23 C33 C43 C53 0.2(5)
Rb2 C33 C43 C53 -69.2(3)
C23 C33 C43 Rb2 69.4(3)
C33 C43 C53 C63 1.2(5)
Rb2 C43 C53 C63 -70.2(3)
C33 C43 C53 Rb2 71.4(3)
C43 C53 C63 C13 -0.2(4)
Rb2 C53 C63 C13 -70.3(2)
C43 C53 C63 C83 -176.8(3)
Rb2 C53 C63 C83 113.1(2)
C43 C53 C63 Rb2 70.1(3)
C23 C13 C63 C53 -2.1(4)
N21 C13 C63 C53 178.5(2)
Rb2 C13 C63 C53 68.4(2)
C23 C13 C63 C83 174.4(3)
N21 C13 C63 C83 -5.0(4)
Rb2 C13 C63 C83 -115.1(2)
C23 C13 C63 Rb2 -70.6(2)
N21 C13 C63 Rb2 110.1(2)
N1 Fe2 N111 C121 144.8(2)
N2 Fe2 N111 C121 -94.9(2)
N121 Fe2 N111 C121 34.5(2)
Fe1 Fe2 N111 C121 -156.58(17)
N1 Fe2 N111 C112 -39.2(2)
N2 Fe2 N111 C112 81.1(2)
N121 Fe2 N111 C112 -149.6(2)
Fe1 Fe2 N111 C112 19.3(2)
N1 Fe2 N121 C141 -158.2(2)
N2 Fe2 N121 C141 85.9(2)
N111 Fe2 N121 C141 -37.4(2)
Fe1 Fe2 N121 C141 152.40(18)
N1 Fe2 N121 C113 22.6(2)
N2 Fe2 N121 C113 -93.3(2)
N111 Fe2 N121 C113 143.4(2)
Fe1 Fe2 N121 C113 -26.8(2)
C112 N111 C121 C131 169.4(3)
Fe2 N111 C121 C131 -14.6(4)
C112 N111 C121 C111 -7.7(4)
Fe2 N111 C121 C111 168.3(2)
N111 C121 C131 C141 -20.1(5)
C111 C121 C131 C141 157.1(3)
N111 C121 C131 C161 171.4(3)
C111 C121 C131 C161 -11.4(4)
C113 N121 C141 C131 -160.6(3)
Fe2 N121 C141 C131 20.2(4)
C113 N121 C141 C151 17.1(4)
Fe2 N121 C141 C151 -162.1(2)
C121 C131 C141 N121 17.1(4)
C161 C131 C141 N121 -174.4(3)
C121 C131 C141 C151 -160.6(3)
C161 C131 C141 C151 7.8(4)
C121 N111 C112 C122 -90.1(3)
Fe2 N111 C112 C122 93.7(3)
C121 N111 C112 C162 87.0(3)
Fe2 N111 C112 C162 -89.2(3)
C162 C112 C122 C132 1.8(4)
N111 C112 C122 C132 178.9(2)
C162 C112 C122 C172 -174.4(3)
N111 C112 C122 C172 2.7(4)
C162 C112 C122 Rb2 100.7(3)
N111 C112 C122 Rb2 -82.2(2)
C112 C122 C132 C142 -0.4(4)
C172 C122 C132 C142 175.8(3)
Rb2 C122 C132 C142 -106.7(3)
C112 C122 C132 Rb2 106.2(3)
C172 C122 C132 Rb2 -77.5(2)
C122 C132 C142 C152 -0.9(5)
Rb2 C132 C142 C152 -77.2(3)
C132 C142 C152 C162 0.8(5)
C142 C152 C162 C112 0.5(4)
C142 C152 C162 C182 -175.7(3)
C122 C112 C162 C152 -1.8(4)
N111 C112 C162 C152 -178.9(2)
C122 C112 C162 C182 174.4(3)
N111 C112 C162 C182 -2.7(4)
C141 N121 C113 C123 -106.0(3)
Fe2 N121 C113 C123 73.3(3)
C141 N121 C113 C163 72.2(3)
Fe2 N121 C113 C163 -108.6(2)
C141 N121 C113 Rb1 160.44(18)
Fe2 N121 C113 Rb1 -20.3(2)
C163 C113 C123 C133 4.8(4)
N121 C113 C123 C133 -177.1(2)
Rb1 C113 C123 C133 -63.2(2)
C163 C113 C123 C173 -170.2(3)
N121 C113 C123 C173 7.9(4)
Rb1 C113 C123 C173 121.8(2)
C163 C113 C123 Rb1 68.0(2)
N121 C113 C123 Rb1 -113.9(2)
C113 C123 C133 C143 -1.8(4)
C173 C123 C133 C143 173.0(3)
Rb1 C123 C133 C143 -64.9(3)
C113 C123 C133 Rb1 63.1(2)
C173 C123 C133 Rb1 -122.0(2)
C123 C133 C143 C153 -1.4(4)
Rb1 C133 C143 C153 -70.5(3)
C123 C133 C143 Rb1 69.0(3)
C133 C143 C153 C163 1.7(4)
Rb1 C143 C153 C163 -71.5(3)
C133 C143 C153 Rb1 73.2(3)
C143 C153 C163 C113 1.2(4)
Rb1 C153 C163 C113 -68.9(2)
C143 C153 C163 C183 -175.1(3)
Rb1 C153 C163 C183 114.8(2)
C143 C153 C163 Rb1 70.1(3)
C123 C113 C163 C153 -4.4(4)
N121 C113 C163 C153 177.5(2)
Rb1 C113 C163 C153 66.3(2)
C123 C113 C163 C183 171.7(3)
N121 C113 C163 C183 -6.3(4)
Rb1 C113 C163 C183 -117.6(3)
C123 C113 C163 Rb1 -70.7(2)
N121 C113 C163 Rb1 111.2(2)
N2 Fe3 N211 C221 -156.5(2)
N221 Fe3 N211 C221 21.8(2)
N2 Fe3 N211 C212 24.2(3)
N221 Fe3 N211 C212 -157.5(2)
N2 Fe3 N211 C12' 6.5(9)
N221 Fe3 N211 C12' -175.3(9)
N2 Fe3 N221 C241 161.4(2)
N211 Fe3 N221 C241 -16.4(3)
N2 Fe3 N221 C213 -17.9(3)
N211 Fe3 N221 C213 164.3(2)
C212 N211 C221 C231 167.3(3)
C12' N211 C221 C231 -174.8(9)
Fe3 N211 C221 C231 -12.0(4)
C212 N211 C221 C211 -10.5(4)
C12' N211 C221 C211 7.3(9)
Fe3 N211 C221 C211 170.2(2)
N211 C221 C231 C241 -12.5(5)
C211 C221 C231 C241 165.4(3)
N211 C221 C231 C261 174.2(3)
C211 C221 C231 C261 -8.0(4)
C213 N221 C241 C231 -179.6(3)
Fe3 N221 C241 C231 1.0(5)
C213 N221 C241 C251 -2.0(5)
Fe3 N221 C241 C251 178.6(3)
C221 C231 C241 N221 18.2(5)
C261 C231 C241 N221 -168.4(3)
C221 C231 C241 C251 -159.5(3)
C261 C231 C241 C251 13.9(5)
C221 N211 C212 C262 88.4(6)
Fe3 N211 C212 C262 -92.2(6)
C221 N211 C212 C222 -88.9(6)
Fe3 N211 C212 C222 90.5(6)
C262 C212 C222 C232 0.0(8)
N211 C212 C222 C232 177.3(4)
C262 C212 C222 C272 -179.0(5)
N211 C212 C222 C272 -1.7(8)
C212 C222 C232 C242 0.1(7)
C272 C222 C232 C242 179.1(6)
C222 C232 C242 C252 0.1(10)
C232 C242 C252 C262 -0.4(11)
C222 C212 C262 C252 -0.3(8)
N211 C212 C262 C252 -177.6(5)
C222 C212 C262 C282 178.0(5)
N211 C212 C262 C282 0.8(8)
C242 C252 C262 C212 0.5(8)
C242 C252 C262 C282 -177.8(6)
C221 N211 C12' C62' 82(4)
Fe3 N211 C12' C62' -83(4)
C221 N211 C12' C22' -98(4)
Fe3 N211 C12' C22' 97(4)
C62' C12' C22' C32' -4(5)
N211 C12' C22' C32' 176(4)
C62' C12' C22' C72' -179(2)
N211 C12' C22' C72' 0(5)
C12' C22' C32' C42' 0(7)
C72' C22' C32' C42' 175(3)
C22' C32' C42' C52' 4(6)
C32' C42' C52' C62' -4(4)
C42' C52' C62' C12' 0(4)
C42' C52' C62' C82' -179(2)
N211 C12' C62' C52' -175(3)
C22' C12' C62' C52' 4(5)
N211 C12' C62' C82' 3(5)
C22' C12' C62' C82' -177(3)
C241 N221 C213 C223 -78.8(4)
Fe3 N221 C213 C223 100.6(3)
C241 N221 C213 C263 97.3(3)
Fe3 N221 C213 C263 -83.4(3)
C263 C213 C223 C233 -4.5(4)
N221 C213 C223 C233 171.4(3)
C263 C213 C223 C273 178.6(3)
N221 C213 C223 C273 -5.6(4)
C213 C223 C233 C243 -0.5(5)
C273 C223 C233 C243 176.4(3)
C223 C233 C243 C253 3.6(5)
C233 C243 C253 C263 -1.9(5)
C243 C253 C263 C213 -2.8(5)
C243 C253 C263 C283 -179.9(3)
C223 C213 C263 C253 6.0(4)
N221 C213 C263 C253 -170.0(3)
C223 C213 C263 C283 -176.8(3)
N221 C213 C263 C283 7.3(4)
Fe1 N1 Rb1 Cl2 -162.89(10)
Fe2 N1 Rb1 Cl2 93.42(11)
Rb2 N1 Rb1 Cl2 -34.43(5)
Fe1 N1 Rb1 C22 -2.40(11)
Fe2 N1 Rb1 C22 -106.10(12)
Rb2 N1 Rb1 C22 126.05(7)
Fe1 N1 Rb1 C153 122.00(11)
Fe2 N1 Rb1 C153 18.30(14)
Rb2 N1 Rb1 C153 -109.55(7)
Fe1 N1 Rb1 C143 96.95(12)
Fe2 N1 Rb1 C143 -6.75(15)
Rb2 N1 Rb1 C143 -134.60(8)
Fe1 N1 Rb1 Cl1 -97.52(10)
Fe2 N1 Rb1 Cl1 158.78(11)
Rb2 N1 Rb1 Cl1 30.93(4)
Fe1 N1 Rb1 C163 126.07(11)
Fe2 N1 Rb1 C163 22.37(12)
Rb2 N1 Rb1 C163 -105.48(7)
Fe1 N1 Rb1 C113 107.13(12)
Fe2 N1 Rb1 C113 3.44(11)
Rb2 N1 Rb1 C113 -124.41(8)
Fe1 N1 Rb1 C133 78.98(11)
Fe2 N1 Rb1 C133 -24.71(13)
Rb2 N1 Rb1 C133 -152.56(7)
Fe1 N1 Rb1 C123 83.72(11)
Fe2 N1 Rb1 C123 -19.98(11)
Rb2 N1 Rb1 C123 -147.83(7)
Fe1 N1 Rb1 C32 9.03(13)
Fe2 N1 Rb1 C32 -94.67(12)
Rb2 N1 Rb1 C32 137.48(6)
Fe1 N1 Rb1 C12 8.97(10)
Fe2 N1 Rb1 C12 -94.72(12)
Rb2 N1 Rb1 C12 137.42(7)
Fe1 N1 Rb1 Rb2 -128.45(13)
Fe2 N1 Rb1 Rb2 127.85(14)
C32 C22 Rb1 N1 151.32(18)
C12 C22 Rb1 N1 30.28(17)
C72 C22 Rb1 N1 -88.53(16)
C32 C22 Rb1 Cl2 -123.46(18)
C12 C22 Rb1 Cl2 115.50(19)
C72 C22 Rb1 Cl2 -3.3(3)
C32 C22 Rb1 C153 39.9(2)
C12 C22 Rb1 C153 -81.13(19)
C72 C22 Rb1 C153 160.06(15)
C32 C22 Rb1 C143 34.48(18)
C12 C22 Rb1 C143 -86.57(18)
C72 C22 Rb1 C143 154.63(16)
C32 C22 Rb1 Cl1 -121.48(17)
C12 C22 Rb1 Cl1 117.48(17)
C72 C22 Rb1 Cl1 -1.32(16)
C32 C22 Rb1 C163 69.27(19)
C12 C22 Rb1 C163 -51.8(2)
C72 C22 Rb1 C163 -170.58(15)
C32 C22 Rb1 C113 84.60(18)
C12 C22 Rb1 C113 -36.44(19)
C72 C22 Rb1 C113 -155.25(15)
C32 C22 Rb1 C133 51.71(18)
C12 C22 Rb1 C133 -69.33(18)
C72 C22 Rb1 C133 171.86(17)
C32 C22 Rb1 C123 74.87(18)
C12 C22 Rb1 C123 -46.17(17)
C72 C22 Rb1 C123 -164.98(16)
C12 C22 Rb1 C32 -121.0(3)
C72 C22 Rb1 C32 120.2(3)
C32 C22 Rb1 C12 121.0(3)
C72 C22 Rb1 C12 -118.8(3)
C32 C22 Rb1 Rb2 -170.43(16)
C12 C22 Rb1 Rb2 68.52(18)
C72 C22 Rb1 Rb2 -50.28(16)
C143 C153 Rb1 N1 -114.61(18)
C163 C153 Rb1 N1 9.8(2)
C143 C153 Rb1 Cl2 161.34(19)
C163 C153 Rb1 Cl2 -74.25(18)
C143 C153 Rb1 C22 -13.0(2)
C163 C153 Rb1 C22 111.42(18)
C163 C153 Rb1 C143 124.4(3)
C143 C153 Rb1 Cl1 138.43(16)
C163 C153 Rb1 Cl1 -97.16(18)
C143 C153 Rb1 C163 -124.4(3)
C143 C153 Rb1 C113 -94.0(2)
C163 C153 Rb1 C113 30.37(16)
C143 C153 Rb1 C133 -30.39(17)
C163 C153 Rb1 C133 94.0(2)
C143 C153 Rb1 C123 -61.97(18)
C163 C153 Rb1 C123 62.45(18)
C143 C153 Rb1 C32 1.92(19)
C163 C153 Rb1 C32 126.34(18)
C143 C153 Rb1 C12 -37.2(2)
C163 C153 Rb1 C12 87.22(19)
C143 C153 Rb1 Rb2 -161.99(16)
C163 C153 Rb1 Rb2 -37.57(19)
C153 C143 Rb1 N1 75.07(19)
C133 C143 Rb1 N1 -48.1(2)
C153 C143 Rb1 Cl2 -18.38(18)
C133 C143 Rb1 Cl2 -141.55(17)
C153 C143 Rb1 C22 168.96(18)
C133 C143 Rb1 C22 45.79(19)
C133 C143 Rb1 C153 -123.2(3)
C153 C143 Rb1 Cl1 -72.3(2)
C133 C143 Rb1 Cl1 164.54(13)
C153 C143 Rb1 C163 29.99(16)
C133 C143 Rb1 C163 -93.2(2)
C153 C143 Rb1 C113 62.63(18)
C133 C143 Rb1 C113 -60.54(18)
C153 C143 Rb1 C133 123.2(3)
C153 C143 Rb1 C123 94.4(2)
C133 C143 Rb1 C123 -28.72(16)
C153 C143 Rb1 C32 -178.11(19)
C133 C143 Rb1 C32 58.73(18)
C153 C143 Rb1 C12 147.13(18)
C133 C143 Rb1 C12 23.97(19)
C153 C143 Rb1 Rb2 25.2(2)
C133 C143 Rb1 Rb2 -97.99(19)
C153 C163 Rb1 N1 -170.63(19)
C113 C163 Rb1 N1 -47.05(16)
C183 C163 Rb1 N1 73.5(2)
C153 C163 Rb1 Cl2 98.62(18)
C113 C163 Rb1 Cl2 -137.80(17)
C183 C163 Rb1 Cl2 -17.28(19)
C153 C163 Rb1 C22 -85.9(2)
C113 C163 Rb1 C22 37.72(19)
C183 C163 Rb1 C22 158.24(19)
C113 C163 Rb1 C153 123.6(3)
C183 C163 Rb1 C153 -115.9(3)
C153 C163 Rb1 C143 -30.18(18)
C113 C163 Rb1 C143 93.39(19)
C183 C163 Rb1 C143 -146.1(3)
C153 C163 Rb1 Cl1 109.54(18)
C113 C163 Rb1 Cl1 -126.88(15)
C183 C163 Rb1 Cl1 -6.4(2)
C153 C163 Rb1 C113 -123.6(3)
C183 C163 Rb1 C113 120.5(3)
C153 C163 Rb1 C133 -62.71(18)
C113 C163 Rb1 C133 60.87(17)
C183 C163 Rb1 C133 -178.6(2)
C153 C163 Rb1 C123 -94.2(2)
C113 C163 Rb1 C123 29.41(15)
C183 C163 Rb1 C123 149.9(2)
C153 C163 Rb1 C32 -61.6(2)
C113 C163 Rb1 C32 61.93(18)
C183 C163 Rb1 C32 -177.55(19)
C153 C163 Rb1 C12 -104.29(18)
C113 C163 Rb1 C12 19.29(18)
C183 C163 Rb1 C12 139.81(19)
C153 C163 Rb1 Rb2 146.66(18)
C113 C163 Rb1 Rb2 -89.76(16)
C183 C163 Rb1 Rb2 30.8(2)
C123 C113 Rb1 N1 -106.78(17)
C163 C113 Rb1 N1 128.28(17)
N121 C113 Rb1 N1 10.58(17)
C123 C113 Rb1 Cl2 164.37(16)
C163 C113 Rb1 Cl2 39.44(16)
N121 C113 Rb1 Cl2 -78.26(18)
C123 C113 Rb1 C22 -24.70(17)
C163 C113 Rb1 C22 -149.63(16)
N121 C113 Rb1 C22 92.67(18)
C123 C113 Rb1 C153 94.32(19)
C163 C113 Rb1 C153 -30.61(16)
N121 C113 Rb1 C153 -148.3(2)
C123 C113 Rb1 C143 61.23(17)
C163 C113 Rb1 C143 -63.71(17)
N121 C113 Rb1 C143 178.6(2)
C123 C113 Rb1 Cl1 -154.11(13)
C163 C113 Rb1 Cl1 80.95(18)
N121 C113 Rb1 Cl1 -36.7(2)
C123 C113 Rb1 C163 124.9(2)
N121 C113 Rb1 C163 -117.7(3)
C123 C113 Rb1 C133 28.96(16)
C163 C113 Rb1 C133 -95.97(19)
N121 C113 Rb1 C133 146.3(2)
C163 C113 Rb1 C123 -124.9(2)
N121 C113 Rb1 C123 117.4(3)
C123 C113 Rb1 C32 -1.13(17)
C163 C113 Rb1 C32 -126.06(16)
N121 C113 Rb1 C32 116.24(18)
C123 C113 Rb1 C12 -37.39(16)
C163 C113 Rb1 C12 -162.33(16)
N121 C113 Rb1 C12 79.97(18)
C123 C113 Rb1 Rb2 -142.22(16)
C163 C113 Rb1 Rb2 92.85(16)
N121 C113 Rb1 Rb2 -24.85(18)
C123 C133 Rb1 N1 11.62(18)
C143 C133 Rb1 N1 137.57(18)
C123 C133 Rb1 Cl2 -82.01(18)
C143 C133 Rb1 Cl2 43.94(19)
C123 C133 Rb1 C22 99.82(18)
C143 C133 Rb1 C22 -134.23(19)
C123 C133 Rb1 C153 -94.9(2)
C143 C133 Rb1 C153 31.03(17)
C123 C133 Rb1 C143 -126.0(3)
C123 C133 Rb1 Cl1 164.0(3)
C143 C133 Rb1 Cl1 -70.1(5)
C123 C133 Rb1 C163 -61.97(17)
C143 C133 Rb1 C163 63.98(18)
C123 C133 Rb1 C113 -29.39(16)
C143 C133 Rb1 C113 96.6(2)
C143 C133 Rb1 C123 126.0(3)
C123 C133 Rb1 C32 119.04(19)
C143 C133 Rb1 C32 -115.01(19)
C123 C133 Rb1 C12 78.79(18)
C143 C133 Rb1 C12 -155.26(19)
C123 C133 Rb1 Rb2 -16.5(2)
C143 C133 Rb1 Rb2 109.45(18)
C133 C123 Rb1 N1 -168.21(19)
C113 C123 Rb1 N1 65.97(16)
C173 C123 Rb1 N1 -49.0(2)
C133 C123 Rb1 Cl2 108.88(17)
C113 C123 Rb1 Cl2 -16.94(17)
C173 C123 Rb1 Cl2 -131.9(2)
C133 C123 Rb1 C22 -77.66(18)
C113 C123 Rb1 C22 156.51(17)
C173 C123 Rb1 C22 41.5(2)
C133 C123 Rb1 C153 62.78(18)
C113 C123 Rb1 C153 -63.04(17)
C173 C123 Rb1 C153 -178.0(3)
C133 C123 Rb1 C143 29.56(17)
C113 C123 Rb1 C143 -96.27(19)
C173 C123 Rb1 C143 148.8(3)
C133 C123 Rb1 Cl1 -172.61(15)
C113 C123 Rb1 Cl1 61.6(3)
C173 C123 Rb1 Cl1 -53.4(3)
C133 C123 Rb1 C163 95.8(2)
C113 C123 Rb1 C163 -30.02(15)
C173 C123 Rb1 C163 -145.0(3)
C133 C123 Rb1 C113 125.8(3)
C173 C123 Rb1 C113 -115.0(3)
C113 C123 Rb1 C133 -125.8(3)
C173 C123 Rb1 C133 119.2(3)
C133 C123 Rb1 C32 -55.29(18)
C113 C123 Rb1 C32 178.89(17)
C173 C123 Rb1 C32 63.9(2)
C133 C123 Rb1 C12 -94.01(18)
C113 C123 Rb1 C12 140.17(17)
C173 C123 Rb1 C12 25.2(2)
C133 C123 Rb1 Rb2 167.72(16)
C113 C123 Rb1 Rb2 41.89(17)
C173 C123 Rb1 Rb2 -73.1(2)
C42 C32 Rb1 N1 82.2(2)
C22 C32 Rb1 N1 -30.62(19)
C42 C32 Rb1 Cl2 -122.1(2)
C22 C32 Rb1 Cl2 125.07(17)
C42 C32 Rb1 C22 112.8(3)
C42 C32 Rb1 C153 -33.3(2)
C22 C32 Rb1 C153 -146.12(17)
C42 C32 Rb1 C143 -32.5(2)
C22 C32 Rb1 C143 -145.31(18)
C42 C32 Rb1 Cl1 175.2(2)
C22 C32 Rb1 Cl1 62.38(18)
C42 C32 Rb1 C163 -11.2(2)
C22 C32 Rb1 C163 -124.04(17)
C42 C32 Rb1 C113 10.8(2)
C22 C32 Rb1 C113 -102.05(18)
C42 C32 Rb1 C133 -10.4(2)
C22 C32 Rb1 C133 -123.18(19)
C42 C32 Rb1 C123 10.3(2)
C22 C32 Rb1 C123 -102.51(18)
C42 C32 Rb1 C12 82.3(2)
C22 C32 Rb1 C12 -30.54(16)
C42 C32 Rb1 Rb2 125.54(19)
C22 C32 Rb1 Rb2 12.7(2)
C22 C12 Rb1 N1 -147.78(18)
C62 C12 Rb1 N1 100.92(19)
N11 C12 Rb1 N1 -27.27(14)
C22 C12 Rb1 Cl2 -125.33(17)
C62 C12 Rb1 Cl2 123.36(18)
N11 C12 Rb1 Cl2 -4.8(2)
C62 C12 Rb1 C22 -111.3(3)
N11 C12 Rb1 C22 120.5(3)
C22 C12 Rb1 C153 111.03(18)
C62 C12 Rb1 C153 -0.3(2)
N11 C12 Rb1 C153 -128.46(15)
C22 C12 Rb1 C143 96.35(18)
C62 C12 Rb1 C143 -15.0(2)
N11 C12 Rb1 C143 -143.15(15)
C22 C12 Rb1 Cl1 -65.96(17)
C62 C12 Rb1 Cl1 -177.27(18)
N11 C12 Rb1 Cl1 54.54(15)
C22 C12 Rb1 C163 137.78(17)
C62 C12 Rb1 C163 26.5(2)
N11 C12 Rb1 C163 -101.72(15)
C22 C12 Rb1 C113 145.58(18)
C62 C12 Rb1 C113 34.27(19)
N11 C12 Rb1 C113 -93.91(15)
C22 C12 Rb1 C133 106.27(18)
C62 C12 Rb1 C133 -5.04(19)
N11 C12 Rb1 C133 -133.23(16)
C22 C12 Rb1 C123 130.60(18)
C62 C12 Rb1 C123 19.29(18)
N11 C12 Rb1 C123 -108.89(16)
C22 C12 Rb1 C32 32.31(17)
C62 C12 Rb1 C32 -79.0(2)
N11 C12 Rb1 C32 152.8(2)
C22 C12 Rb1 Rb2 -118.48(17)
C62 C12 Rb1 Rb2 130.21(18)
N11 C12 Rb1 Rb2 2.02(15)
Fe1 N1 Rb2 Cl1 92.63(11)
Fe2 N1 Rb2 Cl1 -162.79(10)
Rb1 N1 Rb2 Cl1 -31.49(5)
Fe1 N1 Rb2 C122 -109.58(12)
Fe2 N1 Rb2 C122 -5.00(11)
Rb1 N1 Rb2 C122 126.30(7)
Fe1 N1 Rb2 C53 15.00(13)
Fe2 N1 Rb2 C53 119.58(11)
Rb1 N1 Rb2 C53 -109.12(7)
Fe1 N1 Rb2 C43 -9.55(14)
Fe2 N1 Rb2 C43 95.02(12)
Rb1 N1 Rb2 C43 -133.67(7)
Fe1 N1 Rb2 C63 19.91(11)
Fe2 N1 Rb2 C63 124.49(11)
Rb1 N1 Rb2 C63 -104.20(7)
Fe1 N1 Rb2 Cl2 156.42(11)
Fe2 N1 Rb2 Cl2 -99.01(10)
Rb1 N1 Rb2 Cl2 32.30(4)
Fe1 N1 Rb2 C13 1.54(10)
Fe2 N1 Rb2 C13 106.11(12)
Rb1 N1 Rb2 C13 -122.58(7)
Fe1 N1 Rb2 C33 -26.74(12)
Fe2 N1 Rb2 C33 77.84(12)
Rb1 N1 Rb2 C33 -150.85(7)
Fe1 N1 Rb2 C23 -21.88(11)
Fe2 N1 Rb2 C23 82.70(11)
Rb1 N1 Rb2 C23 -145.99(7)
Fe1 N1 Rb2 C132 -99.13(12)
Fe2 N1 Rb2 C132 5.44(13)
Rb1 N1 Rb2 C132 136.75(7)
Fe1 N1 Rb2 C333 51.3(5)
Fe2 N1 Rb2 C333 155.9(4)
Rb1 N1 Rb2 C333 -72.8(5)
Fe1 N1 Rb2 C343 -112.3(3)
Fe2 N1 Rb2 C343 -7.7(4)
Rb1 N1 Rb2 C343 123.6(3)
C112 C122 Rb2 N1 32.38(19)
C132 C122 Rb2 N1 153.11(19)
C172 C122 Rb2 N1 -86.41(17)
C112 C122 Rb2 Cl1 104.2(2)
C132 C122 Rb2 Cl1 -135.02(17)
C172 C122 Rb2 Cl1 -14.6(3)
C112 C122 Rb2 C53 -75.8(2)
C132 C122 Rb2 C53 44.9(2)
C172 C122 Rb2 C53 165.40(16)
C112 C122 Rb2 C43 -82.7(2)
C132 C122 Rb2 C43 38.0(2)
C172 C122 Rb2 C43 158.49(17)
C112 C122 Rb2 C63 -46.0(2)
C132 C122 Rb2 C63 74.7(2)
C172 C122 Rb2 C63 -164.78(15)
C112 C122 Rb2 Cl2 116.17(19)
C132 C122 Rb2 Cl2 -123.09(19)
C172 C122 Rb2 Cl2 -2.62(17)
C112 C122 Rb2 C13 -32.5(2)
C132 C122 Rb2 C13 88.22(19)
C172 C122 Rb2 C13 -151.31(16)
C112 C122 Rb2 C33 -66.8(2)
C132 C122 Rb2 C33 53.91(19)
C172 C122 Rb2 C33 174.38(18)
C112 C122 Rb2 C23 -43.75(19)
C132 C122 Rb2 C23 76.99(19)
C172 C122 Rb2 C23 -162.54(17)
C112 C122 Rb2 C132 -120.7(3)
C172 C122 Rb2 C132 120.5(3)
C112 C122 Rb2 C333 -144.65(19)
C132 C122 Rb2 C333 -23.9(2)
C172 C122 Rb2 C333 96.55(17)
C112 C122 Rb2 C343 -148.2(2)
C132 C122 Rb2 C343 -27.48(19)
C172 C122 Rb2 C343 92.99(18)
C43 C53 Rb2 N1 -113.11(18)
C63 C53 Rb2 N1 11.99(18)
C43 C53 Rb2 Cl1 163.14(18)
C63 C53 Rb2 Cl1 -71.76(16)
C43 C53 Rb2 C122 -16.8(2)
C63 C53 Rb2 C122 108.26(17)
C63 C53 Rb2 C43 125.1(3)
C43 C53 Rb2 C63 -125.1(3)
C43 C53 Rb2 Cl2 144.15(16)
C63 C53 Rb2 Cl2 -90.75(17)
C43 C53 Rb2 C13 -94.3(2)
C63 C53 Rb2 C13 30.76(15)
C43 C53 Rb2 C33 -30.35(17)
C63 C53 Rb2 C33 94.75(19)
C43 C53 Rb2 C23 -61.98(18)
C63 C53 Rb2 C23 63.12(17)
C43 C53 Rb2 C132 -0.2(2)
C63 C53 Rb2 C132 124.88(17)
C43 C53 Rb2 C333 72.66(19)
C63 C53 Rb2 C333 -162.24(19)
C43 C53 Rb2 C343 56.77(18)
C63 C53 Rb2 C343 -178.13(18)
C33 C43 Rb2 N1 -46.9(2)
C53 C43 Rb2 N1 76.10(19)
C33 C43 Rb2 Cl1 -139.95(17)
C53 C43 Rb2 Cl1 -16.93(19)
C33 C43 Rb2 C122 42.88(19)
C53 C43 Rb2 C122 165.90(18)
C33 C43 Rb2 C53 -123.0(3)
C33 C43 Rb2 C63 -93.3(2)
C53 C43 Rb2 C63 29.76(16)
C33 C43 Rb2 Cl2 169.73(13)
C53 C43 Rb2 Cl2 -67.2(2)
C33 C43 Rb2 C13 -60.59(18)
C53 C43 Rb2 C13 62.43(18)
C53 C43 Rb2 C33 123.0(3)
C33 C43 Rb2 C23 -28.70(16)
C53 C43 Rb2 C23 94.3(2)
C33 C43 Rb2 C132 56.76(18)
C53 C43 Rb2 C132 179.78(19)
C33 C43 Rb2 C333 142.0(2)
C53 C43 Rb2 C333 -95.0(2)
C33 C43 Rb2 C343 119.8(2)
C53 C43 Rb2 C343 -117.1(2)
C53 C63 Rb2 N1 -168.53(17)
C13 C63 Rb2 N1 -45.77(16)
C83 C63 Rb2 N1 74.66(19)
C53 C63 Rb2 Cl1 102.23(17)
C13 C63 Rb2 Cl1 -135.01(16)
C83 C63 Rb2 Cl1 -14.58(18)
C53 C63 Rb2 C122 -89.71(18)
C13 C63 Rb2 C122 33.05(19)
C83 C63 Rb2 C122 153.48(18)
C13 C63 Rb2 C53 122.8(3)
C83 C63 Rb2 C53 -116.8(3)
C53 C63 Rb2 C43 -29.54(17)
C13 C63 Rb2 C43 93.22(18)
C83 C63 Rb2 C43 -146.4(2)
C53 C63 Rb2 Cl2 115.92(16)
C13 C63 Rb2 Cl2 -121.32(14)
C83 C63 Rb2 Cl2 -0.9(2)
C53 C63 Rb2 C13 -122.8(3)
C83 C63 Rb2 C13 120.4(3)
C53 C63 Rb2 C33 -61.64(17)
C13 C63 Rb2 C33 61.12(16)
C83 C63 Rb2 C33 -178.4(2)
C53 C63 Rb2 C23 -93.06(19)
C13 C63 Rb2 C23 29.70(14)
C83 C63 Rb2 C23 150.1(2)
C53 C63 Rb2 C132 -64.30(18)
C13 C63 Rb2 C132 58.46(17)
C83 C63 Rb2 C132 178.89(18)
C53 C63 Rb2 C333 16.08(18)
C13 C63 Rb2 C333 138.84(16)
C83 C63 Rb2 C333 -100.7(2)
C53 C63 Rb2 C343 1.90(18)
C13 C63 Rb2 C343 124.66(16)
C83 C63 Rb2 C343 -114.91(19)
C23 C13 Rb2 N1 -105.94(17)
C63 C13 Rb2 N1 129.68(17)
N21 C13 Rb2 N1 12.75(16)
C23 C13 Rb2 Cl1 166.78(16)
C63 C13 Rb2 Cl1 42.41(15)
N21 C13 Rb2 Cl1 -74.52(17)
C23 C13 Rb2 C122 -29.01(17)
C63 C13 Rb2 C122 -153.39(15)
N21 C13 Rb2 C122 89.68(17)
C23 C13 Rb2 C53 93.38(18)
C63 C13 Rb2 C53 -30.99(15)
N21 C13 Rb2 C53 -147.9(2)
C23 C13 Rb2 C43 60.74(16)
C63 C13 Rb2 C43 -63.63(16)
N21 C13 Rb2 C43 179.4(2)
C23 C13 Rb2 C63 124.4(2)
N21 C13 Rb2 C63 -116.9(3)
C23 C13 Rb2 Cl2 -150.12(13)
C63 C13 Rb2 Cl2 85.50(17)
N21 C13 Rb2 Cl2 -31.4(2)
C23 C13 Rb2 C33 28.94(15)
C63 C13 Rb2 C33 -95.44(18)
N21 C13 Rb2 C33 147.6(2)
C63 C13 Rb2 C23 -124.4(2)
N21 C13 Rb2 C23 118.7(3)
C23 C13 Rb2 C132 -5.37(17)
C63 C13 Rb2 C132 -129.75(16)
N21 C13 Rb2 C132 113.32(17)
C23 C13 Rb2 C333 81.10(17)
C63 C13 Rb2 C333 -43.28(17)
N21 C13 Rb2 C333 -160.21(17)
C23 C13 Rb2 C343 61.19(18)
C63 C13 Rb2 C343 -63.18(17)
N21 C13 Rb2 C343 179.88(16)
C43 C33 Rb2 N1 138.21(18)
C23 C33 Rb2 N1 12.06(18)
C43 C33 Rb2 Cl1 46.25(19)
C23 C33 Rb2 Cl1 -79.90(18)
C43 C33 Rb2 C122 -137.81(19)
C23 C33 Rb2 C122 96.03(18)
C43 C33 Rb2 C53 31.00(17)
C23 C33 Rb2 C53 -95.2(2)
C23 C33 Rb2 C43 -126.2(3)
C43 C33 Rb2 C63 63.96(18)
C23 C33 Rb2 C63 -62.19(17)
C43 C33 Rb2 Cl2 -91.3(8)
C23 C33 Rb2 Cl2 142.6(7)
C43 C33 Rb2 C13 96.6(2)
C23 C33 Rb2 C13 -29.52(15)
C43 C33 Rb2 C23 126.2(3)
C43 C33 Rb2 C132 -118.49(19)
C23 C33 Rb2 C132 115.36(19)
C43 C33 Rb2 C333 -32.98(18)
C23 C33 Rb2 C333 -159.13(19)
C43 C33 Rb2 C343 -54.48(18)
C23 C33 Rb2 C343 179.37(19)
C33 C23 Rb2 N1 -167.70(18)
C13 C23 Rb2 N1 66.66(16)
C73 C23 Rb2 N1 -48.6(2)
C33 C23 Rb2 Cl1 111.25(17)
C13 C23 Rb2 Cl1 -14.38(17)
C73 C23 Rb2 Cl1 -129.6(2)
C33 C23 Rb2 C122 -81.98(18)
C13 C23 Rb2 C122 152.38(16)
C73 C23 Rb2 C122 37.1(2)
C33 C23 Rb2 C53 62.15(18)
C13 C23 Rb2 C53 -63.49(16)
C73 C23 Rb2 C53 -178.8(3)
C33 C23 Rb2 C43 29.21(17)
C13 C23 Rb2 C43 -96.43(19)
C73 C23 Rb2 C43 148.3(3)
C33 C23 Rb2 C63 95.39(19)
C13 C23 Rb2 C63 -30.25(15)
C73 C23 Rb2 C63 -145.5(3)
C33 C23 Rb2 Cl2 -172.66(14)
C13 C23 Rb2 Cl2 61.7(2)
C73 C23 Rb2 Cl2 -53.6(3)
C33 C23 Rb2 C13 125.6(3)
C73 C23 Rb2 C13 -115.3(3)
C13 C23 Rb2 C33 -125.6(3)
C73 C23 Rb2 C33 119.1(3)
C33 C23 Rb2 C132 -59.60(18)
C13 C23 Rb2 C132 174.77(17)
C73 C23 Rb2 C132 59.5(2)
C33 C23 Rb2 C333 20.95(19)
C13 C23 Rb2 C333 -104.69(17)
C73 C23 Rb2 C333 140.0(2)
C33 C23 Rb2 C343 -0.64(19)
C13 C23 Rb2 C343 -126.28(16)
C73 C23 Rb2 C343 118.5(2)
C142 C132 Rb2 N1 85.7(2)
C122 C132 Rb2 N1 -27.8(2)
C142 C132 Rb2 Cl1 -137.6(2)
C122 C132 Rb2 Cl1 108.8(2)
C142 C132 Rb2 C122 113.6(3)
C142 C132 Rb2 C53 -28.8(3)
C122 C132 Rb2 C53 -142.42(19)
C142 C132 Rb2 C43 -28.9(2)
C122 C132 Rb2 C43 -142.5(2)
C142 C132 Rb2 C63 -6.1(3)
C122 C132 Rb2 C63 -119.65(19)
C142 C132 Rb2 Cl2 173.8(2)
C122 C132 Rb2 Cl2 60.18(19)
C142 C132 Rb2 C13 15.0(2)
C122 C132 Rb2 C13 -98.54(19)
C142 C132 Rb2 C33 -8.2(2)
C122 C132 Rb2 C33 -121.8(2)
C142 C132 Rb2 C23 12.9(2)
C122 C132 Rb2 C23 -100.72(19)
C142 C132 Rb2 C333 -89.9(2)
C122 C132 Rb2 C333 156.6(2)
C142 C132 Rb2 C343 -97.5(2)
C122 C132 Rb2 C343 149.0(2)
N311 Fe4 Cl1 Rb2 -175.86(8)
N321 Fe4 Cl1 Rb2 79.52(9)
Cl2 Fe4 Cl1 Rb2 -43.75(3)
N311 Fe4 Cl1 Rb1 -98.33(8)
N321 Fe4 Cl1 Rb1 157.05(8)
Cl2 Fe4 Cl1 Rb1 33.78(3)
N1 Rb2 Cl1 Fe4 115.82(5)
C122 Rb2 Cl1 Fe4 44.44(14)
C53 Rb2 Cl1 Fe4 -135.52(6)
C43 Rb2 Cl1 Fe4 -128.58(6)
C63 Rb2 Cl1 Fe4 -159.63(5)
Cl2 Rb2 Cl1 Fe4 31.13(2)
C13 Rb2 Cl1 Fe4 -176.37(5)
C33 Rb2 Cl1 Fe4 -145.76(6)
C23 Rb2 Cl1 Fe4 -170.66(5)
C132 Rb2 Cl1 Fe4 -22.69(18)
C333 Rb2 Cl1 Fe4 -70.03(6)
C343 Rb2 Cl1 Fe4 -58.77(6)
N1 Rb2 Cl1 Rb1 27.19(4)
C122 Rb2 Cl1 Rb1 -44.18(14)
C53 Rb2 Cl1 Rb1 135.86(5)
C43 Rb2 Cl1 Rb1 142.80(6)
C63 Rb2 Cl1 Rb1 111.75(5)
Cl2 Rb2 Cl1 Rb1 -57.491(18)
C13 Rb2 Cl1 Rb1 95.00(5)
C33 Rb2 Cl1 Rb1 125.62(6)
C23 Rb2 Cl1 Rb1 100.72(5)
C132 Rb2 Cl1 Rb1 -111.32(18)
C333 Rb2 Cl1 Rb1 -158.66(6)
C343 Rb2 Cl1 Rb1 -147.39(6)
N1 Rb1 Cl1 Fe4 -115.74(5)
Cl2 Rb1 Cl1 Fe4 -25.85(2)
C22 Rb1 Cl1 Fe4 154.88(5)
C153 Rb1 Cl1 Fe4 -1.26(9)
C143 Rb1 Cl1 Fe4 35.40(13)
C163 Rb1 Cl1 Fe4 -37.21(8)
C113 Rb1 Cl1 Fe4 -72.68(9)
C133 Rb1 Cl1 Fe4 91.5(4)
C123 Rb1 Cl1 Fe4 -111.45(18)
C32 Rb1 Cl1 Fe4 134.64(5)
C12 Rb1 Cl1 Fe4 174.71(5)
Rb2 Rb1 Cl1 Fe4 -88.05(2)
N1 Rb1 Cl1 Rb2 -27.69(4)
Cl2 Rb1 Cl1 Rb2 62.201(18)
C22 Rb1 Cl1 Rb2 -117.07(5)
C153 Rb1 Cl1 Rb2 86.79(8)
C143 Rb1 Cl1 Rb2 123.45(13)
C163 Rb1 Cl1 Rb2 50.84(7)
C113 Rb1 Cl1 Rb2 15.37(9)
C133 Rb1 Cl1 Rb2 179.6(4)
C123 Rb1 Cl1 Rb2 -23.41(18)
C32 Rb1 Cl1 Rb2 -137.32(5)
C12 Rb1 Cl1 Rb2 -97.24(4)
N311 Fe4 Cl2 Rb1 90.55(8)
N321 Fe4 Cl2 Rb1 -163.30(8)
Cl1 Fe4 Cl2 Rb1 -35.17(3)
N311 Fe4 Cl2 Rb2 167.44(8)
N321 Fe4 Cl2 Rb2 -86.41(8)
Cl1 Fe4 Cl2 Rb2 41.72(3)
N1 Rb1 Cl2 Fe4 113.49(5)
C22 Rb1 Cl2 Fe4 28.12(16)
C153 Rb1 Cl2 Fe4 -137.51(6)
C143 Rb1 Cl2 Fe4 -129.74(6)
Cl1 Rb1 Cl2 Fe4 25.95(2)
C163 Rb1 Cl2 Fe4 -162.44(6)
C113 Rb1 Cl2 Fe4 -178.47(5)
C133 Rb1 Cl2 Fe4 -146.47(6)
C123 Rb1 Cl2 Fe4 -171.72(6)
C32 Rb1 Cl2 Fe4 -43.69(15)
C12 Rb1 Cl2 Fe4 92.32(12)
Rb2 Rb1 Cl2 Fe4 84.09(2)
N1 Rb1 Cl2 Rb2 29.40(4)
C22 Rb1 Cl2 Rb2 -55.98(16)
C153 Rb1 Cl2 Rb2 138.39(6)
C143 Rb1 Cl2 Rb2 146.16(6)
Cl1 Rb1 Cl2 Rb2 -58.148(18)
C163 Rb1 Cl2 Rb2 113.47(5)
C113 Rb1 Cl2 Rb2 97.44(5)
C133 Rb1 Cl2 Rb2 129.44(6)
C123 Rb1 Cl2 Rb2 104.19(5)
C32 Rb1 Cl2 Rb2 -127.78(14)
C12 Rb1 Cl2 Rb2 8.23(12)
N1 Rb2 Cl2 Fe4 -121.51(5)
Cl1 Rb2 Cl2 Fe4 -31.40(2)
C122 Rb2 Cl2 Fe4 153.86(6)
C53 Rb2 Cl2 Fe4 -10.52(9)
C43 Rb2 Cl2 Fe4 25.71(14)
C63 Rb2 Cl2 Fe4 -45.99(7)
C13 Rb2 Cl2 Fe4 -81.06(8)
C33 Rb2 Cl2 Fe4 107.6(8)
C23 Rb2 Cl2 Fe4 -116.67(14)
C132 Rb2 Cl2 Fe4 134.21(6)
C333 Rb2 Cl2 Fe4 49.85(6)
C343 Rb2 Cl2 Fe4 71.12(6)
N1 Rb2 Cl2 Rb1 -29.03(4)
Cl1 Rb2 Cl2 Rb1 61.081(18)
C122 Rb2 Cl2 Rb1 -113.66(5)
C53 Rb2 Cl2 Rb1 81.96(8)
C43 Rb2 Cl2 Rb1 118.19(14)
C63 Rb2 Cl2 Rb1 46.49(7)
C13 Rb2 Cl2 Rb1 11.42(8)
C33 Rb2 Cl2 Rb1 -159.9(8)
C23 Rb2 Cl2 Rb1 -24.20(14)
C132 Rb2 Cl2 Rb1 -133.31(5)
C333 Rb2 Cl2 Rb1 142.33(6)
C343 Rb2 Cl2 Rb1 163.59(6)
N321 Fe4 N311 C321 -1.9(3)
Cl2 Fe4 N311 C321 116.0(2)
Cl1 Fe4 N311 C321 -125.0(2)
N321 Fe4 N311 C312 172.10(19)
Cl2 Fe4 N311 C312 -70.05(19)
Cl1 Fe4 N311 C312 49.02(19)
N311 Fe4 N321 C341 5.2(3)
Cl2 Fe4 N321 C341 -121.1(2)
Cl1 Fe4 N321 C341 122.7(2)
N311 Fe4 N321 C313 -175.8(2)
Cl2 Fe4 N321 C313 57.9(2)
Cl1 Fe4 N321 C313 -58.3(2)
C312 N311 C321 C331 -177.0(3)
Fe4 N311 C321 C331 -3.7(4)
C312 N311 C321 C311 2.0(4)
Fe4 N311 C321 C311 175.3(2)
N311 C321 C331 C341 7.8(5)
C311 C321 C331 C341 -171.2(3)
N311 C321 C331 C361 -172.4(3)
C311 C321 C331 C361 8.6(5)
C313 N321 C341 C331 178.0(3)
Fe4 N321 C341 C331 -3.2(5)
C313 N321 C341 C351 0.0(4)
Fe4 N321 C341 C351 178.9(2)
C321 C331 C341 N321 -4.3(5)
C361 C331 C341 N321 175.9(3)
C321 C331 C341 C351 173.7(3)
C361 C331 C341 C351 -6.1(5)
C321 N311 C312 C322 -100.8(3)
Fe4 N311 C312 C322 84.7(3)
C321 N311 C312 C362 86.2(3)
Fe4 N311 C312 C362 -88.2(3)
C362 C312 C322 C332 0.2(4)
N311 C312 C322 C332 -172.6(3)
C362 C312 C322 C372 -178.3(3)
N311 C312 C322 C372 8.9(4)
C312 C322 C332 C342 0.1(5)
C372 C322 C332 C342 178.6(3)
C322 C332 C342 C352 -0.5(5)
C332 C342 C352 C362 0.6(6)
C342 C352 C362 C312 -0.3(5)
C342 C352 C362 C382 -179.0(3)
C322 C312 C362 C352 -0.1(4)
N311 C312 C362 C352 172.7(3)
C322 C312 C362 C382 178.7(3)
N311 C312 C362 C382 -8.5(4)
C341 N321 C313 C363 90.2(4)
Fe4 N321 C313 C363 -88.9(3)
C341 N321 C313 C323 -96.0(3)
Fe4 N321 C313 C323 84.9(3)
C363 C313 C323 C333 -1.4(4)
N321 C313 C323 C333 -175.1(3)
C363 C313 C323 C373 -178.8(3)
N321 C313 C323 C373 7.5(4)
C313 C323 C333 C343 2.2(4)
C373 C323 C333 C343 179.6(3)
C313 C323 C333 Rb2 76.6(2)
C373 C323 C333 Rb2 -106.0(3)
N1 Rb2 C333 C343 -170.2(4)
Cl1 Rb2 C333 C343 148.4(2)
C122 Rb2 C333 C343 -9.8(2)
C53 Rb2 C333 C343 -131.8(2)
C43 Rb2 C333 C343 -105.2(2)
C63 Rb2 C333 C343 -139.0(2)
Cl2 Rb2 C333 C343 85.7(2)
C13 Rb2 C333 C343 -122.8(2)
C33 Rb2 C333 C343 -90.7(2)
C23 Rb2 C333 C343 -98.9(2)
C132 Rb2 C333 C343 -18.9(2)
N1 Rb2 C333 C323 65.7(5)
Cl1 Rb2 C333 C323 24.3(2)
C122 Rb2 C333 C323 -133.9(2)
C53 Rb2 C333 C323 104.1(2)
C43 Rb2 C333 C323 130.7(2)
C63 Rb2 C333 C323 96.9(2)
Cl2 Rb2 C333 C323 -38.4(2)
C13 Rb2 C333 C323 113.1(2)
C33 Rb2 C333 C323 145.2(2)
C23 Rb2 C333 C323 137.0(2)
C132 Rb2 C333 C323 -143.0(2)
C343 Rb2 C333 C323 -124.1(3)
C323 C333 C343 C353 -1.5(5)
Rb2 C333 C343 C353 -77.6(3)
C323 C333 C343 Rb2 76.1(3)
N1 Rb2 C343 C333 173.1(3)
Cl1 Rb2 C343 C333 -32.6(2)
C122 Rb2 C343 C333 170.4(2)
C53 Rb2 C343 C333 43.4(2)
C43 Rb2 C343 C333 65.0(2)
C63 Rb2 C343 C333 42.6(2)
Cl2 Rb2 C343 C333 -96.9(2)
C13 Rb2 C343 C333 64.6(2)
C33 Rb2 C343 C333 85.6(2)
C23 Rb2 C343 C333 85.8(2)
C132 Rb2 C343 C333 158.8(2)
N1 Rb2 C343 C353 -65.4(4)
Cl1 Rb2 C343 C353 88.9(2)
C122 Rb2 C343 C353 -68.1(2)
C53 Rb2 C343 C353 164.9(2)
C43 Rb2 C343 C353 -173.5(2)
C63 Rb2 C343 C353 164.1(2)
Cl2 Rb2 C343 C353 24.6(2)
C13 Rb2 C343 C353 -173.87(19)
C33 Rb2 C343 C353 -152.9(2)
C23 Rb2 C343 C353 -152.7(2)
C132 Rb2 C343 C353 -79.7(2)
C333 Rb2 C343 C353 121.5(3)
C333 C343 C353 C363 -0.1(5)
Rb2 C343 C353 C363 -73.8(3)
C343 C353 C363 C313 0.8(4)
C343 C353 C363 C383 -178.0(3)
C323 C313 C363 C353 -0.1(4)
N321 C313 C363 C353 173.6(3)
C323 C313 C363 C383 178.8(3)
N321 C313 C363 C383 -7.5(4)
C14 C24 C34 C44 -174.3(8)
C24 C34 C44 C54 -173.0(6)
C34 C44 C54 C64 178.7(19)
C14' C24' C34' C44' -163(2)
C24' C34' C44' C54' 179.2(15)
C34' C44' C54' C64' -174(4)
